data_4342668
loop_
_publ_author_name
'Zitz, Rainer'
'Arp, Henning'
'Hlina, Johann'
'Walewska, Ma\/lgorzata'
'Marschner, Christoph'
'Szilv\'asi, Tibor'
'Blom, Burgert'
'Baumgartner, Judith'

_publ_section_title
;
 Open-Shell Lanthanide(II+) or -(III+) Complexes Bearing \s-Silyl and
 Silylene Ligands: Synthesis, Structure, and Bonding Analysis.
;
_journal_issue 7
_journal_name_full 'Inorganic chemistry'
_journal_page_first 3306
_journal_page_last 3315
_journal_paper_doi 10.1021/ic502991p
_journal_volume 54
_journal_year 2015
_chemical_formula_sum 'C55 H110.5 Ho K2 O12 Si8'
_chemical_formula_weight 1431.78
_chemical_name_systematic
; 
 ? 
;
_space_group_IT_number 14
_symmetry_cell_setting monoclinic
_symmetry_space_group_name_Hall '-P 2yn'
_symmetry_space_group_name_H-M 'P 1 21/n 1'
_atom_sites_solution_hydrogens geom
_atom_sites_solution_primary direct
_atom_sites_solution_secondary difmap
_audit_creation_method SHELXL-97
_cell_angle_alpha 90.00
_cell_angle_beta 92.45(3)
_cell_angle_gamma 90.00
_cell_formula_units_Z 4
_cell_length_a 17.423(4)
_cell_length_b 17.888(4)
_cell_length_c 26.118(5)
_cell_measurement_reflns_used 10607
_cell_measurement_temperature 100(2)
_cell_measurement_theta_max 51.735
_cell_measurement_theta_min 4.794
_cell_volume 8133(3)
_computing_cell_refinement 'Bruker XSCANS'
_computing_data_collection 'Bruker XSCANS'
_computing_data_reduction 'Bruker SHELXTL'
_computing_molecular_graphics 'Bruker SHELXTL'
_computing_publication_material 'Bruker SHELXTL'
_computing_structure_refinement 'SHELXL-97 (Sheldrick, 1997)'
_computing_structure_solution 'SHELXS-97 (Sheldrick, 1990)'
_diffrn_ambient_temperature 100(2)
_diffrn_measured_fraction_theta_full 0.968
_diffrn_measured_fraction_theta_max 0.968
_diffrn_measurement_device_type 'SMART APEX'
_diffrn_measurement_method '\w scans'
_diffrn_radiation_monochromator graphite
_diffrn_radiation_source 'fine-focus sealed tube'
_diffrn_radiation_type MoK\a
_diffrn_radiation_wavelength 0.71073
_diffrn_reflns_av_R_equivalents 0.0515
_diffrn_reflns_av_sigmaI/netI 0.0675
_diffrn_reflns_limit_h_max 21
_diffrn_reflns_limit_h_min -19
_diffrn_reflns_limit_k_max 22
_diffrn_reflns_limit_k_min -22
_diffrn_reflns_limit_l_max 32
_diffrn_reflns_limit_l_min -30
_diffrn_reflns_number 43293
_diffrn_reflns_theta_full 26.37
_diffrn_reflns_theta_max 26.37
_diffrn_reflns_theta_min 1.56
_exptl_absorpt_coefficient_mu 1.238
_exptl_absorpt_correction_T_max 0.8656
_exptl_absorpt_correction_T_min 0.6782
_exptl_absorpt_correction_type multi-scan
_exptl_absorpt_process_details SADABS
_exptl_crystal_colour yellow
_exptl_crystal_density_diffrn 1.169
_exptl_crystal_density_method 'not measured'
_exptl_crystal_description plates
_exptl_crystal_F_000 3014
_exptl_crystal_size_max 0.34
_exptl_crystal_size_mid 0.18
_exptl_crystal_size_min 0.12
_platon_squeeze_details
;
;
_refine_diff_density_max 2.717
_refine_diff_density_min -1.357
_refine_diff_density_rms 0.121
_refine_ls_extinction_method none
_refine_ls_goodness_of_fit_ref 1.052
_refine_ls_hydrogen_treatment constr
_refine_ls_matrix_type full
_refine_ls_number_parameters 891
_refine_ls_number_reflns 16093
_refine_ls_number_restraints 47
_refine_ls_restrained_S_all 1.061
_refine_ls_R_factor_all 0.0830
_refine_ls_R_factor_gt 0.0644
_refine_ls_shift/su_max 0.018
_refine_ls_shift/su_mean 0.000
_refine_ls_structure_factor_coef Fsqd
_refine_ls_weighting_details 'calc w=1/[\s^2^(Fo^2^)+(0.0905P)^2^+10.3215P] where P=(Fo^2^+2Fc^2^)/3'
_refine_ls_weighting_scheme calc
_refine_ls_wR_factor_gt 0.1603
_refine_ls_wR_factor_ref 0.1694
_reflns_number_gt 12235
_reflns_number_total 16093
_reflns_threshold_expression >2sigma(I)
_cod_data_source_file ic502991p_si_001.cif
_cod_data_source_block 2b_993j
_cod_depositor_comments
;
The following automatic conversions were performed:

'_symmetry_cell_setting' value 'Monoclinic' changed to 'monoclinic'
according to
/usr/data/users/saulius/crontab/automatic-downloads/rss-feeds/ACS/lib/dictionaries/cif_core.dic
dictionary named 'cif_core.dic' version 2.4.2 from 2011-04-26.

Automatic conversion script
Id: cif_fix_values 3105 2015-03-04 15:46:00Z robertas 

 Adding full bibliography for 4342667--4342674.cif.
;
_cod_original_sg_symbol_H-M P2(1)/n
_cod_original_formula_sum 'C55 H110.50 Ho K2 O12 Si8'
_cod_database_code 4342668

loop_
_symmetry_equiv_pos_as_xyz
'x, y, z'
'-x+1/2, y+1/2, -z+1/2'
'-x, -y, -z'
'x-1/2, -y-1/2, z-1/2'

loop_
_atom_site_label
_atom_site_type_symbol
_atom_site_fract_x
_atom_site_fract_y
_atom_site_fract_z
_atom_site_U_iso_or_equiv
_atom_site_adp_type
_atom_site_occupancy
_atom_site_symmetry_multiplicity
_atom_site_calc_flag
_atom_site_refinement_flags
_atom_site_disorder_assembly
_atom_site_disorder_group
Ho1 Ho 0.323702(14) 0.411347(14) 0.047588(10) 0.02876(10) Uani 1 1 d . . .
K1 K 0.77171(7) 0.78693(7) 0.22992(5) 0.0342(3) Uani 1 1 d . . .
K2 K 0.60479(10) 0.98619(7) 0.10047(6) 0.0547(4) Uani 1 1 d . . .
Si1 Si 0.18811(9) 0.33767(9) 0.09345(6) 0.0308(4) Uani 1 1 d . . .
Si2 Si 0.11445(9) 0.43828(11) 0.12382(7) 0.0405(4) Uani 1 1 d . . .
Si3 Si 0.19099(10) 0.54293(10) 0.14522(7) 0.0392(4) Uani 1 1 d . . .
Si4 Si 0.28602(9) 0.56396(8) 0.08541(6) 0.0272(3) Uani 1 1 d . . .
Si5 Si 0.09856(11) 0.26787(12) 0.04302(7) 0.0496(5) Uani 1 1 d . . .
Si6 Si 0.20947(10) 0.26042(10) 0.16552(6) 0.0361(4) Uani 1 1 d . . .
Si7 Si 0.37493(10) 0.63910(9) 0.13156(6) 0.0336(4) Uani 1 1 d . . .
Si8 Si 0.23431(11) 0.64985(12) 0.02521(8) 0.0519(5) Uani 1 1 d . . .
C1 C 0.4129(4) 0.4055(4) 0.1311(3) 0.0489(18) Uani 1 1 d . . .
H1 H 0.3928 0.4268 0.1610 0.059 Uiso 1 1 calc R . .
C2 C 0.4561(3) 0.4432(3) 0.0948(2) 0.0363(14) Uani 1 1 d . . .
H2 H 0.4708 0.4943 0.0964 0.044 Uiso 1 1 calc R . .
C3 C 0.4743(4) 0.3924(4) 0.0556(3) 0.0534(19) Uani 1 1 d . . .
H3 H 0.5022 0.4026 0.0259 0.064 Uiso 1 1 calc R . .
C4 C 0.4424(4) 0.3242(4) 0.0697(5) 0.084(3) Uani 1 1 d . . .
H4 H 0.4457 0.2788 0.0510 0.101 Uiso 1 1 calc R . .
C5 C 0.4048(4) 0.3330(4) 0.1155(4) 0.075(3) Uani 1 1 d . . .
H5 H 0.3782 0.2950 0.1329 0.091 Uiso 1 1 calc R . .
C6 C 0.3611(4) 0.4356(4) -0.0478(3) 0.056(2) Uani 1 1 d . . .
H6 H 0.4094 0.4587 -0.0522 0.067 Uiso 1 1 calc R . .
C7 C 0.3479(5) 0.3582(4) -0.0450(3) 0.073(3) Uani 1 1 d . . .
H7 H 0.3853 0.3198 -0.0472 0.087 Uiso 1 1 calc R . .
C8 C 0.2683(6) 0.3484(6) -0.0384(3) 0.089(4) Uani 1 1 d . . .
H8 H 0.2425 0.3019 -0.0356 0.107 Uiso 1 1 calc R . .
C9 C 0.2352(5) 0.4170(6) -0.0366(3) 0.071(3) Uani 1 1 d . . .
H9 H 0.1823 0.4262 -0.0317 0.086 Uiso 1 1 calc R . .
C10 C 0.2915(4) 0.4727(5) -0.0431(2) 0.0521(19) Uani 1 1 d . . .
H10 H 0.2834 0.5252 -0.0440 0.062 Uiso 1 1 calc R . .
C11 C 0.0564(4) 0.4182(5) 0.1823(3) 0.062(2) Uani 1 1 d . . .
H11A H 0.0284 0.4633 0.1917 0.093 Uiso 1 1 calc R . .
H11B H 0.0912 0.4031 0.2109 0.093 Uiso 1 1 calc R . .
H11C H 0.0198 0.3778 0.1744 0.093 Uiso 1 1 calc R . .
C12 C 0.0400(4) 0.4715(5) 0.0726(3) 0.066(2) Uani 1 1 d . . .
H12A H 0.0003 0.4331 0.0673 0.099 Uiso 1 1 calc R . .
H12B H 0.0654 0.4802 0.0403 0.099 Uiso 1 1 calc R . .
H12C H 0.0164 0.5180 0.0838 0.099 Uiso 1 1 calc R . .
C13 C 0.2358(4) 0.5249(4) 0.2111(2) 0.0476(17) Uani 1 1 d . . .
H13A H 0.2580 0.5713 0.2250 0.071 Uiso 1 1 calc R . .
H13B H 0.2763 0.4871 0.2089 0.071 Uiso 1 1 calc R . .
H13C H 0.1964 0.5067 0.2338 0.071 Uiso 1 1 calc R . .
C14 C 0.1238(5) 0.6246(5) 0.1545(4) 0.075(3) Uani 1 1 d . . .
H14A H 0.0891 0.6129 0.1820 0.112 Uiso 1 1 calc R . .
H14B H 0.0936 0.6338 0.1226 0.112 Uiso 1 1 calc R . .
H14C H 0.1538 0.6693 0.1637 0.112 Uiso 1 1 calc R . .
C15 C 0.0661(5) 0.3138(6) -0.0199(3) 0.088(4) Uani 1 1 d . . .
H15A H 0.1108 0.3223 -0.0408 0.133 Uiso 1 1 calc R . .
H15B H 0.0414 0.3617 -0.0129 0.133 Uiso 1 1 calc R . .
H15C H 0.0295 0.2810 -0.0385 0.133 Uiso 1 1 calc R . .
C16 C 0.1409(5) 0.1753(5) 0.0246(3) 0.084(3) Uani 1 1 d . . .
H16A H 0.1471 0.1435 0.0551 0.125 Uiso 1 1 calc R . .
H16B H 0.1911 0.1835 0.0101 0.125 Uiso 1 1 calc R . .
H16C H 0.1066 0.1507 -0.0009 0.125 Uiso 1 1 calc R . .
C17 C 0.0061(4) 0.2443(4) 0.0738(3) 0.056(2) Uani 1 1 d . . .
H17A H -0.0263 0.2144 0.0500 0.084 Uiso 1 1 calc R . .
H17B H -0.0208 0.2906 0.0821 0.084 Uiso 1 1 calc R . .
H17C H 0.0173 0.2158 0.1052 0.084 Uiso 1 1 calc R . .
C18 C 0.2674(5) 0.1754(4) 0.1499(3) 0.060(2) Uani 1 1 d . . .
H18A H 0.2812 0.1482 0.1816 0.091 Uiso 1 1 calc R . .
H18B H 0.3143 0.1909 0.1334 0.091 Uiso 1 1 calc R . .
H18C H 0.2370 0.1429 0.1267 0.091 Uiso 1 1 calc R . .
C19 C 0.1222(4) 0.2187(4) 0.1952(3) 0.0544(19) Uani 1 1 d . . .
H19A H 0.0956 0.1856 0.1703 0.082 Uiso 1 1 calc R . .
H19B H 0.0874 0.2589 0.2048 0.082 Uiso 1 1 calc R . .
H19C H 0.1383 0.1900 0.2257 0.082 Uiso 1 1 calc R . .
C20 C 0.2638(4) 0.3115(4) 0.2189(2) 0.0511(18) Uani 1 1 d . . .
H20A H 0.2807 0.2757 0.2454 0.077 Uiso 1 1 calc R . .
H20B H 0.2302 0.3489 0.2337 0.077 Uiso 1 1 calc R . .
H20C H 0.3087 0.3363 0.2052 0.077 Uiso 1 1 calc R . .
C21 C 0.4284(4) 0.5910(4) 0.1867(2) 0.0479(17) Uani 1 1 d . . .
H21A H 0.4687 0.5591 0.1735 0.072 Uiso 1 1 calc R . .
H21B H 0.3925 0.5603 0.2056 0.072 Uiso 1 1 calc R . .
H21C H 0.4517 0.6287 0.2098 0.072 Uiso 1 1 calc R . .
C22 C 0.3319(5) 0.7246(4) 0.1614(3) 0.064(2) Uani 1 1 d . . .
H22A H 0.2901 0.7094 0.1831 0.095 Uiso 1 1 calc R . .
H22B H 0.3117 0.7580 0.1343 0.095 Uiso 1 1 calc R . .
H22C H 0.3715 0.7507 0.1823 0.095 Uiso 1 1 calc R . .
C23 C 0.4527(5) 0.6734(5) 0.0893(3) 0.057(3) Uani 1.00(3) 1 d . . .
H23A H 0.4307 0.7086 0.0639 0.086 Uiso 0.96(15) 1 calc PR . .
H23B H 0.4751 0.6308 0.0716 0.086 Uiso 0.71(15) 1 calc PR . .
H23C H 0.4928 0.6986 0.1103 0.086 Uiso 0.63(14) 1 calc PR . .
C24 C 0.1991(5) 0.7419(5) 0.0481(4) 0.083(3) Uani 1 1 d . . .
H24A H 0.1749 0.7694 0.0192 0.124 Uiso 1 1 calc R . .
H24B H 0.2425 0.7709 0.0627 0.124 Uiso 1 1 calc R . .
H24C H 0.1615 0.7339 0.0743 0.124 Uiso 1 1 calc R . .
C25 C 0.3094(4) 0.6748(5) -0.0227(3) 0.071(2) Uani 1 1 d . . .
H25A H 0.3462 0.6336 -0.0250 0.106 Uiso 1 1 calc R . .
H25B H 0.3365 0.7203 -0.0115 0.106 Uiso 1 1 calc R . .
H25C H 0.2841 0.6833 -0.0565 0.106 Uiso 1 1 calc R . .
C26 C 0.1484(4) 0.6104(5) -0.0120(3) 0.070(3) Uani 1 1 d . . .
H26A H 0.1329 0.6448 -0.0397 0.106 Uiso 1 1 calc R . .
H26B H 0.1058 0.6040 0.0109 0.106 Uiso 1 1 calc R . .
H26C H 0.1618 0.5618 -0.0265 0.106 Uiso 1 1 calc R . .
C27 C 0.7303(7) 0.9346(4) 0.1761(5) 0.074(6) Uani 0.72(3) 1 d PG A 1
H27 H 0.7641 0.9742 0.1860 0.088 Uiso 0.72(3) 1 calc PR A 1
C28 C 0.6635(8) 0.9162(7) 0.1989(3) 0.083(6) Uani 0.72(3) 1 d PG A 1
H28 H 0.6429 0.9408 0.2275 0.100 Uiso 0.72(3) 1 calc PR A 1
C29 C 0.6318(5) 0.8561(7) 0.1733(6) 0.068(6) Uani 0.72(3) 1 d PG A 1
H29 H 0.5852 0.8317 0.1811 0.082 Uiso 0.72(3) 1 calc PR A 1
C30 C 0.6789(10) 0.8374(4) 0.1347(4) 0.075(7) Uani 0.72(3) 1 d PG A 1
H30 H 0.6708 0.7977 0.1109 0.090 Uiso 0.72(3) 1 calc PR A 1
C31 C 0.7398(6) 0.8859(8) 0.1364(4) 0.084(6) Uani 0.72(3) 1 d PG A 1
H31 H 0.7813 0.8858 0.1140 0.101 Uiso 0.72(3) 1 calc PR A 1
C90 C 0.7240(9) 0.8553(8) 0.1254(3) 0.024(6) Uani 0.28(3) 1 d PGU A 2
H90 H 0.7446 0.8286 0.0977 0.029 Uiso 0.28(3) 1 calc PR A 2
C91 C 0.7582(5) 0.9170(8) 0.1501(6) 0.029(6) Uani 0.28(3) 1 d PGU A 2
H91 H 0.8053 0.9405 0.1426 0.034 Uiso 0.28(3) 1 calc PR A 2
C92 C 0.7066(9) 0.9375(4) 0.1896(4) 0.028(6) Uani 0.28(3) 1 d PGU A 2
H92 H 0.7144 0.9793 0.2117 0.033 Uiso 0.28(3) 1 calc PR A 2
C93 C 0.6464(6) 0.8908(8) 0.1917(4) 0.030(7) Uani 0.28(3) 1 d PGU A 2
H93 H 0.6074 0.8913 0.2161 0.036 Uiso 0.28(3) 1 calc PR A 2
C94 C 0.6533(8) 0.8391(4) 0.1486(5) 0.020(6) Uani 0.28(3) 1 d PGU A 2
H94 H 0.6172 0.8018 0.1380 0.025 Uiso 0.28(3) 1 calc PR A 2
O1 O 0.9346(6) 0.7456(6) 0.2008(4) 0.046(3) Uani 0.549(9) 1 d P A 3
O2 O 0.8045(6) 0.6561(6) 0.1791(4) 0.047(3) Uani 0.549(9) 1 d P A 3
O3 O 0.6767(6) 0.6574(6) 0.2415(3) 0.057(3) Uani 0.549(9) 1 d P A 3
O4 O 0.6604(6) 0.7814(6) 0.3030(4) 0.064(3) Uani 0.549(9) 1 d P A 3
O5 O 0.7888(7) 0.8593(6) 0.3325(3) 0.059(3) Uani 0.549(9) 1 d P A 3
O6 O 0.9085(8) 0.8650(7) 0.2628(6) 0.087(5) Uani 0.549(9) 1 d P A 3
C32 C 0.9244(11) 0.7110(10) 0.1550(8) 0.045(4) Uani 0.549(9) 1 d P A 3
H32A H 0.9749 0.6993 0.1410 0.054 Uiso 0.549(9) 1 calc PR A 3
H32B H 0.8962 0.7444 0.1305 0.054 Uiso 0.549(9) 1 calc PR A 3
C33 C 0.8781(11) 0.6378(10) 0.1620(5) 0.042(3) Uani 0.549(9) 1 d P A 3
H33A H 0.8730 0.6105 0.1291 0.051 Uiso 0.549(9) 1 calc PR A 3
H33B H 0.9053 0.6051 0.1874 0.051 Uiso 0.549(9) 1 calc PR A 3
C35 C 0.6770(12) 0.6208(10) 0.1918(8) 0.064(5) Uani 0.549(9) 1 d P A 3
H35A H 0.6467 0.5741 0.1939 0.076 Uiso 0.549(9) 1 calc PR A 3
H35B H 0.6495 0.6536 0.1666 0.076 Uiso 0.549(9) 1 calc PR A 3
C36 C 0.6043(14) 0.6709(18) 0.2644(11) 0.081(7) Uani 0.549(9) 1 d P A 3
H36A H 0.5789 0.6224 0.2705 0.098 Uiso 0.549(9) 1 calc PR A 3
H36B H 0.5708 0.6998 0.2401 0.098 Uiso 0.549(9) 1 calc PR A 3
C37 C 0.6128(11) 0.7132(17) 0.3143(11) 0.103(11) Uani 0.549(9) 1 d P A 3
H37A H 0.6391 0.6820 0.3410 0.124 Uiso 0.549(9) 1 calc PR A 3
H37B H 0.5619 0.7280 0.3263 0.124 Uiso 0.549(9) 1 calc PR A 3
C39 C 0.7158(19) 0.8843(16) 0.3431(12) 0.075(9) Uani 0.549(9) 1 d P A 3
H39A H 0.7022 0.9256 0.3192 0.090 Uiso 0.549(9) 1 calc PR A 3
H39B H 0.7180 0.9056 0.3782 0.090 Uiso 0.549(9) 1 calc PR A 3
C40 C 0.862(3) 0.8947(9) 0.3365(12) 0.19(3) Uani 0.549(9) 1 d P A 3
H40A H 0.8498 0.9463 0.3475 0.228 Uiso 0.549(9) 1 calc PR A 3
H40B H 0.8875 0.8708 0.3667 0.228 Uiso 0.549(9) 1 calc PR A 3
C41 C 0.9126(13) 0.9029(15) 0.3068(11) 0.101(10) Uani 0.549(9) 1 d P A 3
H41A H 0.9616 0.8893 0.3251 0.122 Uiso 0.549(9) 1 calc PR A 3
H41B H 0.9154 0.9567 0.2984 0.122 Uiso 0.549(9) 1 calc PR A 3
C42 C 0.9823(10) 0.8499(10) 0.2493(7) 0.054(4) Uani 0.549(9) 1 d P A 3
H42A H 1.0080 0.8171 0.2753 0.064 Uiso 0.549(9) 1 calc PR A 3
H42B H 1.0120 0.8969 0.2474 0.064 Uiso 0.549(9) 1 calc PR A 3
C43 C 0.9787(11) 0.8132(13) 0.1999(8) 0.063(5) Uani 0.549(9) 1 d P A 3
H43A H 0.9553 0.8476 0.1739 0.076 Uiso 0.549(9) 1 calc PR A 3
H43B H 1.0314 0.8015 0.1897 0.076 Uiso 0.549(9) 1 calc PR A 3
O20 O 0.8538(9) 0.6833(9) 0.1702(4) 0.054(4) Uani 0.451(9) 1 d P A 4
O21 O 0.7154(8) 0.6293(6) 0.2120(5) 0.049(3) Uani 0.451(9) 1 d P A 4
O22 O 0.6404(7) 0.7245(10) 0.2772(5) 0.067(4) Uani 0.451(9) 1 d P A 4
O23 O 0.7212(9) 0.8292(8) 0.3319(4) 0.071(5) Uani 0.451(9) 1 d P A 4
O24 O 0.8551(10) 0.8859(8) 0.2930(7) 0.086(6) Uani 0.451(9) 1 d P A 4
O25 O 0.9351(7) 0.7944(11) 0.2228(7) 0.074(5) Uani 0.451(9) 1 d P A 4
C70 C 0.9259(18) 0.6774(19) 0.1682(10) 0.070(9) Uani 0.451(9) 1 d P A 4
H70A H 0.9406 0.6563 0.1349 0.084 Uiso 0.451(9) 1 calc PR A 4
H70B H 0.9475 0.6457 0.1963 0.084 Uiso 0.451(9) 1 calc PR A 4
C71 C 0.9560(14) 0.769(2) 0.1750(11) 0.102(15) Uani 0.451(9) 1 d P A 4
H71A H 1.0124 0.7724 0.1723 0.123 Uiso 0.451(9) 1 calc PR A 4
H71B H 0.9315 0.8006 0.1476 0.123 Uiso 0.451(9) 1 calc PR A 4
C72 C 0.8268(14) 0.6121(12) 0.1634(7) 0.062(6) Uani 0.451(9) 1 d P A 4
H72A H 0.8568 0.5783 0.1867 0.075 Uiso 0.451(9) 1 calc PR A 4
H72B H 0.8358 0.5963 0.1278 0.075 Uiso 0.451(9) 1 calc PR A 4
C73 C 0.6355(13) 0.6297(14) 0.2131(9) 0.075(7) Uani 0.451(9) 1 d P A 4
H73A H 0.6130 0.6562 0.1828 0.090 Uiso 0.451(9) 1 calc PR A 4
H73B H 0.6156 0.5778 0.2129 0.090 Uiso 0.451(9) 1 calc PR A 4
C74 C 0.618(2) 0.663(4) 0.2538(16) 0.25(4) Uani 0.451(9) 1 d P A 4
H74A H 0.6261 0.6240 0.2805 0.301 Uiso 0.451(9) 1 calc PR A 4
H74B H 0.5617 0.6689 0.2497 0.301 Uiso 0.451(9) 1 calc PR A 4
C75 C 0.6099(16) 0.757(2) 0.3114(14) 0.119(17) Uani 0.451(9) 1 d P A 4
H75A H 0.5996 0.7201 0.3384 0.143 Uiso 0.451(9) 1 calc PR A 4
H75B H 0.5593 0.7751 0.2975 0.143 Uiso 0.451(9) 1 calc PR A 4
C76 C 0.754(3) 0.9053(15) 0.3381(11) 0.087(15) Uani 0.451(9) 1 d P A 4
H76A H 0.7244 0.9386 0.3145 0.105 Uiso 0.451(9) 1 calc PR A 4
H76B H 0.7444 0.9220 0.3733 0.105 Uiso 0.451(9) 1 calc PR A 4
C77 C 0.8324(13) 0.9188(10) 0.3302(9) 0.050(5) Uani 0.451(9) 1 d P A 4
H77A H 0.8402 0.9732 0.3256 0.060 Uiso 0.451(9) 1 calc PR A 4
H77B H 0.8632 0.9030 0.3610 0.060 Uiso 0.451(9) 1 calc PR A 4
C78 C 0.9380(19) 0.8872(19) 0.2792(14) 0.083(8) Uani 0.451(9) 1 d PU A 4
H78A H 0.9576 0.9383 0.2861 0.100 Uiso 0.451(9) 1 calc PR A 4
H78B H 0.9665 0.8533 0.3032 0.100 Uiso 0.451(9) 1 calc PR A 4
C79 C 0.9572(14) 0.8685(19) 0.2310(18) 0.117(18) Uani 0.451(9) 1 d P A 4
H79A H 1.0132 0.8740 0.2274 0.140 Uiso 0.451(9) 1 calc PR A 4
H79B H 0.9303 0.9016 0.2056 0.140 Uiso 0.451(9) 1 calc PR A 4
C34 C 0.7463(7) 0.6030(5) 0.1727(5) 0.103(4) Uani 1 1 d . . .
H34A H 0.7384 0.5929 0.1355 0.124 Uiso 1 1 calc R A 3
H34B H 0.7644 0.5559 0.1891 0.124 Uiso 1 1 calc R A 3
C38 C 0.6547(8) 0.8306(8) 0.3401(5) 0.121(5) Uani 1 1 d . . .
H38A H 0.6536 0.8036 0.3732 0.145 Uiso 1 1 calc R A 3
H38B H 0.6053 0.8575 0.3351 0.145 Uiso 1 1 calc R A 3
O7 O 0.4980(10) 1.0557(6) 0.1778(5) 0.245(8) Uani 1 1 d . A .
O8 O 0.4538(5) 0.9449(5) 0.1058(4) 0.156(4) Uani 1 1 d D A .
O9 O 0.5496(3) 0.8985(4) 0.0137(4) 0.117(3) Uani 1 1 d D A .
O10 O 0.6817(3) 0.9801(4) 0.0049(4) 0.109(4) Uani 1 1 d D A .
O11 O 0.7462(4) 1.0786(4) 0.0671(3) 0.091(2) Uani 1 1 d D . .
O12 O 0.6283(6) 1.1490(6) 0.1372(3) 0.161(5) Uani 1 1 d D . .
C44 C 0.5823(10) 1.1359(10) 0.1702(5) 0.197(11) Uani 1 1 d . A .
H44A H 0.6012 1.1698 0.1979 0.237 Uiso 1 1 calc R . .
H44B H 0.5994 1.0856 0.1817 0.237 Uiso 1 1 calc R . .
C45 C 0.5127(7) 1.1330(5) 0.1787(4) 0.089(3) Uani 1 1 d . . .
H45A H 0.4816 1.1594 0.1517 0.106 Uiso 1 1 calc R A .
H45B H 0.5022 1.1549 0.2125 0.106 Uiso 1 1 calc R . .
C46 C 0.7064(6) 1.1592(5) 0.1345(4) 0.091(3) Uani 1 1 d D . .
H46A H 0.7220 1.2118 0.1403 0.109 Uiso 1 1 calc R . .
H46B H 0.7363 1.1259 0.1581 0.109 Uiso 1 1 calc R . .
C47 C 0.7106(14) 1.1384(8) 0.0850(4) 0.284(16) Uani 1 1 d D . .
H47A H 0.6567 1.1345 0.0717 0.341 Uiso 1 1 calc R . .
H47B H 0.7330 1.1818 0.0674 0.341 Uiso 1 1 calc R . .
C48 C 0.7624(7) 1.0601(5) 0.0183(4) 0.095(3) Uani 1 1 d . A .
H48A H 0.8158 1.0756 0.0124 0.114 Uiso 1 1 calc R . .
H48B H 0.7283 1.0895 -0.0053 0.114 Uiso 1 1 calc R . .
C49 C 0.7545(13) 0.9823(7) 0.0048(6) 0.181(8) Uani 1 1 d . . .
H49A H 0.7743 0.9711 -0.0293 0.217 Uiso 1 1 calc R A .
H49B H 0.7790 0.9489 0.0309 0.217 Uiso 1 1 calc R . .
C50 C 0.6569(11) 0.9160(12) -0.0238(10) 0.278(19) Uani 1 1 d D . .
H50A H 0.6669 0.9272 -0.0600 0.334 Uiso 1 1 calc R A .
H50B H 0.6925 0.8751 -0.0133 0.334 Uiso 1 1 calc R . .
C51 C 0.6055(11) 0.8947(5) -0.0239(5) 0.219(14) Uani 1 1 d D A .
H51A H 0.6131 0.8405 -0.0298 0.262 Uiso 1 1 calc R . .
H51B H 0.5793 0.9141 -0.0555 0.262 Uiso 1 1 calc R . .
C52 C 0.4710(6) 0.8705(5) 0.0226(3) 0.167(8) Uani 1 1 d D . .
H52A H 0.4687 0.8162 0.0153 0.200 Uiso 1 1 calc R A .
H52B H 0.4338 0.8959 -0.0012 0.200 Uiso 1 1 calc R . .
C53 C 0.4482(4) 0.8844(6) 0.0783(4) 0.078(3) Uani 1 1 d D A .
H53A H 0.3933 0.8703 0.0787 0.094 Uiso 1 1 calc R . .
H53B H 0.4763 0.8459 0.0988 0.094 Uiso 1 1 calc R . .
C54 C 0.4214(8) 0.9490(6) 0.1564(3) 0.104(4) Uani 1 1 d D . .
H54A H 0.3657 0.9383 0.1562 0.124 Uiso 1 1 calc R A .
H54B H 0.4498 0.9190 0.1828 0.124 Uiso 1 1 calc R . .
C55 C 0.4388(4) 1.0244(4) 0.1583(4) 0.065(2) Uani 1 1 d . A .
H55A H 0.4354 1.0414 0.1222 0.078 Uiso 1 1 calc R . .
H55B H 0.3951 1.0481 0.1750 0.078 Uiso 1 1 calc R . .

loop_
_atom_site_aniso_label
_atom_site_aniso_U_11
_atom_site_aniso_U_22
_atom_site_aniso_U_33
_atom_site_aniso_U_23
_atom_site_aniso_U_13
_atom_site_aniso_U_12
Ho1 0.02546(15) 0.03204(14) 0.02946(16) -0.01047(11) 0.00922(10) -0.00519(11)
K1 0.0343(7) 0.0349(6) 0.0328(7) -0.0065(5) -0.0048(5) 0.0057(5)
K2 0.0912(12) 0.0268(6) 0.0442(9) -0.0028(6) -0.0203(8) 0.0061(7)
Si1 0.0277(8) 0.0476(9) 0.0170(8) 0.0002(6) 0.0002(6) -0.0084(7)
Si2 0.0211(9) 0.0626(11) 0.0381(10) 0.0003(8) 0.0032(7) 0.0003(8)
Si3 0.0307(9) 0.0463(10) 0.0415(10) -0.0076(8) 0.0125(8) 0.0076(7)
Si4 0.0227(8) 0.0341(7) 0.0243(8) -0.0028(6) -0.0033(6) 0.0055(6)
Si5 0.0453(11) 0.0784(13) 0.0248(9) 0.0004(9) -0.0025(8) -0.0313(10)
Si6 0.0338(9) 0.0526(10) 0.0221(8) 0.0058(7) 0.0011(7) -0.0073(8)
Si7 0.0442(10) 0.0325(8) 0.0242(8) -0.0071(6) 0.0010(7) -0.0069(7)
Si8 0.0371(11) 0.0641(12) 0.0538(13) 0.0242(10) -0.0078(9) 0.0086(9)
C1 0.026(3) 0.064(4) 0.057(4) 0.034(4) 0.003(3) 0.009(3)
C2 0.021(3) 0.039(3) 0.049(4) 0.004(3) -0.001(3) 0.005(2)
C3 0.025(3) 0.053(4) 0.084(6) -0.012(4) 0.017(3) 0.003(3)
C4 0.040(5) 0.032(4) 0.182(11) -0.013(5) 0.011(6) 0.016(3)
C5 0.033(4) 0.050(4) 0.144(9) 0.052(5) 0.006(5) 0.005(3)
C6 0.061(5) 0.069(4) 0.040(4) -0.021(3) 0.028(4) -0.037(4)
C7 0.094(6) 0.071(5) 0.057(5) -0.046(4) 0.057(5) -0.049(5)
C8 0.108(8) 0.116(8) 0.046(5) -0.053(5) 0.039(5) -0.083(7)
C9 0.065(5) 0.128(8) 0.021(4) -0.020(4) 0.010(3) -0.054(6)
C10 0.059(5) 0.087(5) 0.011(3) -0.011(3) 0.008(3) -0.029(4)
C11 0.032(4) 0.086(6) 0.068(5) -0.011(4) 0.017(4) -0.007(4)
C12 0.035(4) 0.091(6) 0.072(6) 0.022(5) -0.011(4) 0.005(4)
C13 0.043(4) 0.065(4) 0.035(4) -0.009(3) 0.013(3) -0.009(3)
C14 0.062(5) 0.064(5) 0.102(7) 0.006(5) 0.042(5) 0.027(4)
C15 0.065(5) 0.168(9) 0.031(4) 0.022(5) -0.021(4) -0.075(6)
C16 0.078(6) 0.105(7) 0.068(6) -0.049(5) 0.014(5) -0.045(5)
C17 0.051(4) 0.078(5) 0.039(4) 0.019(4) -0.011(3) -0.026(4)
C18 0.079(6) 0.041(4) 0.063(5) 0.011(3) 0.017(4) -0.003(4)
C19 0.051(4) 0.082(5) 0.030(4) 0.022(3) 0.002(3) -0.016(4)
C20 0.046(4) 0.076(5) 0.031(4) 0.005(3) -0.005(3) -0.011(4)
C21 0.040(4) 0.072(5) 0.031(4) -0.003(3) -0.008(3) -0.016(3)
C22 0.123(7) 0.035(3) 0.034(4) -0.012(3) 0.013(4) 0.009(4)
C23 0.070(6) 0.070(6) 0.032(4) -0.006(4) 0.001(4) -0.036(4)
C24 0.077(6) 0.069(5) 0.102(7) 0.036(5) 0.001(5) 0.029(5)
C25 0.045(5) 0.101(6) 0.066(5) 0.041(5) -0.007(4) -0.006(4)
C26 0.027(4) 0.132(7) 0.051(5) 0.046(5) -0.006(3) 0.005(4)
C27 0.057(8) 0.038(6) 0.123(16) 0.018(8) -0.031(10) -0.003(6)
C28 0.122(16) 0.075(11) 0.048(9) -0.009(8) -0.036(9) 0.045(11)
C29 0.076(9) 0.059(9) 0.065(12) 0.021(8) -0.050(9) -0.003(7)
C30 0.15(2) 0.050(7) 0.024(6) -0.006(5) -0.025(9) 0.027(9)
C31 0.109(13) 0.068(11) 0.078(12) 0.039(10) 0.033(10) 0.032(10)
C90 0.022(9) 0.031(9) 0.018(8) -0.003(6) 0.002(6) 0.007(7)
C91 0.027(8) 0.036(10) 0.022(9) 0.005(7) -0.001(6) -0.002(7)
C92 0.036(11) 0.031(9) 0.016(9) -0.005(6) -0.003(7) 0.004(7)
C93 0.031(12) 0.046(16) 0.014(13) 0.001(9) 0.010(10) 0.009(9)
C94 0.013(8) 0.019(8) 0.029(11) -0.003(7) -0.005(7) 0.008(6)
O1 0.053(6) 0.053(6) 0.034(6) 0.005(5) 0.012(5) 0.011(5)
O2 0.044(6) 0.044(5) 0.052(6) -0.021(4) -0.001(5) 0.015(5)
O3 0.048(6) 0.092(7) 0.032(5) -0.020(5) 0.005(5) -0.031(5)
O4 0.048(6) 0.083(7) 0.060(7) -0.022(6) 0.002(5) 0.004(5)
O5 0.081(8) 0.056(7) 0.039(6) -0.019(5) -0.005(5) -0.019(6)
O6 0.039(7) 0.105(10) 0.114(11) -0.067(8) -0.017(7) -0.019(7)
C32 0.043(10) 0.045(10) 0.050(12) -0.002(7) 0.022(8) -0.004(8)
C33 0.033(9) 0.051(9) 0.042(8) -0.002(6) 0.000(7) 0.010(8)
C35 0.055(13) 0.070(10) 0.066(14) -0.035(9) -0.006(10) -0.024(9)
C36 0.032(10) 0.150(19) 0.066(16) -0.049(13) 0.038(10) -0.008(11)
C37 0.018(9) 0.17(3) 0.13(2) 0.09(2) -0.004(10) -0.028(12)
C39 0.11(2) 0.060(18) 0.053(11) -0.009(11) 0.025(13) 0.008(13)
C40 0.42(6) 0.007(7) 0.12(2) -0.010(10) -0.22(3) 0.014(16)
C41 0.055(12) 0.15(2) 0.10(2) -0.060(16) -0.001(13) -0.035(12)
C42 0.035(10) 0.062(10) 0.063(11) -0.002(8) 0.001(8) 0.000(7)
C43 0.047(11) 0.093(14) 0.051(11) 0.001(10) 0.012(9) -0.006(10)
O20 0.046(9) 0.086(10) 0.031(6) 0.005(6) 0.004(5) 0.042(9)
O21 0.064(9) 0.050(7) 0.032(7) -0.009(5) 0.003(7) -0.014(6)
O22 0.034(7) 0.131(13) 0.038(7) -0.006(8) 0.003(6) -0.014(8)
O23 0.084(12) 0.084(10) 0.042(7) -0.026(7) -0.031(7) 0.053(9)
O24 0.083(12) 0.069(8) 0.101(13) -0.029(9) -0.075(11) 0.018(8)
O25 0.019(6) 0.115(14) 0.086(12) 0.052(11) -0.009(7) -0.015(7)
C70 0.076(19) 0.10(2) 0.039(13) 0.012(14) 0.027(12) 0.05(2)
C71 0.044(14) 0.19(4) 0.07(2) 0.10(3) 0.041(15) 0.033(18)
C72 0.058(15) 0.082(14) 0.046(11) -0.025(10) -0.012(10) 0.038(13)
C73 0.069(16) 0.105(16) 0.051(14) -0.015(11) 0.005(11) -0.052(13)
C74 0.08(3) 0.56(10) 0.11(3) -0.24(4) 0.07(2) -0.19(4)
C75 0.036(14) 0.18(3) 0.14(3) 0.15(3) 0.044(14) 0.055(18)
C76 0.19(5) 0.032(13) 0.033(14) -0.016(10) -0.02(2) 0.05(2)
C77 0.060(13) 0.028(10) 0.059(13) -0.005(9) -0.024(10) -0.003(8)
C78 0.074(11) 0.087(11) 0.086(11) -0.003(9) -0.008(9) 0.001(9)
C79 0.011(12) 0.12(2) 0.22(5) 0.11(3) -0.023(16) -0.019(13)
C34 0.113(10) 0.078(7) 0.122(10) -0.056(6) 0.037(8) -0.017(6)
C38 0.106(10) 0.138(12) 0.123(11) -0.040(9) 0.047(8) 0.051(10)
O7 0.40(2) 0.107(7) 0.205(12) 0.034(8) -0.194(14) -0.022(11)
O8 0.140(8) 0.150(9) 0.176(11) 0.100(8) -0.017(8) 0.019(7)
O9 0.037(3) 0.102(5) 0.207(9) -0.101(5) -0.043(4) 0.026(3)
O10 0.026(3) 0.098(5) 0.206(9) 0.106(6) 0.028(4) 0.025(3)
O11 0.087(5) 0.103(5) 0.083(5) -0.004(4) -0.006(4) -0.002(4)
O12 0.166(9) 0.219(11) 0.090(7) 0.064(7) -0.072(7) -0.070(8)
C44 0.207(16) 0.250(19) 0.147(13) 0.139(13) 0.140(13) 0.196(16)
C45 0.144(10) 0.060(5) 0.057(6) -0.016(4) -0.049(6) -0.003(6)
C46 0.154(11) 0.043(4) 0.072(7) 0.000(4) -0.026(7) -0.026(5)
C47 0.66(4) 0.142(12) 0.046(7) -0.003(7) -0.053(14) 0.26(2)
C48 0.153(11) 0.060(5) 0.075(7) 0.018(5) 0.031(7) 0.008(6)
C49 0.32(3) 0.084(9) 0.141(13) -0.017(8) -0.025(15) 0.075(13)
C50 0.105(13) 0.52(5) 0.20(2) -0.18(3) -0.082(14) 0.12(2)
C51 0.59(4) 0.018(4) 0.057(8) -0.002(4) 0.068(15) 0.013(10)
C52 0.330(19) 0.066(6) 0.091(8) 0.059(5) -0.153(10) -0.123(9)
C53 0.019(4) 0.130(9) 0.084(7) 0.010(6) -0.008(4) 0.015(5)
C54 0.170(12) 0.097(8) 0.045(6) 0.029(5) 0.010(6) -0.019(8)
C55 0.028(4) 0.058(5) 0.107(7) -0.009(5) -0.014(4) 0.010(3)

loop_
_atom_type_symbol
_atom_type_description
_atom_type_scat_dispersion_real
_atom_type_scat_dispersion_imag
_atom_type_scat_source
C C 0.0033 0.0016 'International Tables Vol C Tables 4.2.6.8 and 6.1.1.4'
H H 0.0000 0.0000 'International Tables Vol C Tables 4.2.6.8 and 6.1.1.4'
O O 0.0106 0.0060 'International Tables Vol C Tables 4.2.6.8 and 6.1.1.4'
Si Si 0.0817 0.0704 'International Tables Vol C Tables 4.2.6.8 and 6.1.1.4'
K K 0.2009 0.2494 'International Tables Vol C Tables 4.2.6.8 and 6.1.1.4'
Ho Ho -0.2175 4.6783 'International Tables Vol C Tables 4.2.6.8 and 6.1.1.4'

loop_
_geom_angle_atom_site_label_1
_geom_angle_atom_site_label_2
_geom_angle_atom_site_label_3
_geom_angle
C1 Ho1 C5 30.1(2)
C1 Ho1 C2 31.06(19)
C5 Ho1 C2 50.4(2)
C1 Ho1 C9 179.5(2)
C5 Ho1 C9 149.8(3)
C2 Ho1 C9 148.6(2)
C1 Ho1 C4 50.4(3)
C5 Ho1 C4 30.8(3)
C2 Ho1 C4 50.3(2)
C9 Ho1 C4 129.2(3)
C1 Ho1 C6 129.0(2)
C5 Ho1 C6 125.4(3)
C2 Ho1 C6 99.2(2)
C9 Ho1 C6 50.5(2)
C4 Ho1 C6 94.7(3)
C1 Ho1 C3 51.6(2)
C5 Ho1 C3 51.3(3)
C2 Ho1 C3 31.1(2)
C9 Ho1 C3 127.9(3)
C4 Ho1 C3 30.7(2)
C6 Ho1 C3 79.1(3)
C1 Ho1 C10 148.7(2)
C5 Ho1 C10 155.9(3)
C2 Ho1 C10 118.5(2)
C9 Ho1 C10 31.0(2)
C4 Ho1 C10 125.1(3)
C6 Ho1 C10 30.5(2)
C3 Ho1 C10 107.2(2)
C1 Ho1 C7 129.2(3)
C5 Ho1 C7 108.9(3)
C2 Ho1 C7 109.6(2)
C9 Ho1 C7 50.3(3)
C4 Ho1 C7 80.4(3)
C6 Ho1 C7 30.8(2)
C3 Ho1 C7 80.2(3)
C10 Ho1 C7 50.8(3)
C1 Ho1 C8 150.0(3)
C5 Ho1 C8 120.7(4)
C2 Ho1 C8 140.1(3)
C9 Ho1 C8 29.7(3)
C4 Ho1 C8 100.8(4)
C6 Ho1 C8 50.7(2)
C3 Ho1 C8 109.6(3)
C10 Ho1 C8 50.5(3)
C7 Ho1 C8 31.0(3)
C1 Ho1 Si4 83.81(16)
C5 Ho1 Si4 112.6(2)
C2 Ho1 Si4 81.24(13)
C9 Ho1 Si4 96.4(2)
C4 Ho1 Si4 130.6(2)
C6 Ho1 Si4 103.22(17)
C3 Ho1 Si4 108.81(15)
C10 Ho1 Si4 82.85(17)
C7 Ho1 Si4 132.5(2)
C8 Ho1 Si4 126.2(3)
C1 Ho1 Si1 95.69(14)
C5 Ho1 Si1 84.61(17)
C2 Ho1 Si1 126.71(14)
C9 Ho1 Si1 84.68(16)
C4 Ho1 Si1 106.1(2)
C6 Ho1 Si1 132.84(16)
C3 Ho1 Si1 135.07(18)
C10 Ho1 Si1 113.50(15)
C7 Ho1 Si1 111.46(15)
C8 Ho1 Si1 83.52(17)
Si4 Ho1 Si1 94.68(5)
O2 K1 O4 117.7(3)
O2 K1 O24 135.2(4)
O4 K1 O24 88.7(5)
O2 K1 O20 20.9(3)
O4 K1 O20 137.3(4)
O24 K1 O20 118.5(5)
O2 K1 O6 111.8(4)
O4 K1 O6 114.1(4)
O24 K1 O6 26.6(4)
O20 K1 O6 92.9(4)
O2 K1 O25 77.4(5)
O4 K1 O25 140.4(4)
O24 K1 O25 60.9(6)
O20 K1 O25 58.1(5)
O6 K1 O25 34.9(5)
O2 K1 O3 59.9(3)
O4 K1 O3 58.4(3)
O24 K1 O3 137.7(4)
O20 K1 O3 80.7(4)
O6 K1 O3 147.0(4)
O25 K1 O3 128.6(4)
O2 K1 O22 93.6(4)
O4 K1 O22 25.7(4)
O24 K1 O22 113.4(5)
O20 K1 O22 114.2(5)
O6 K1 O22 136.8(4)
O25 K1 O22 149.1(4)
O3 K1 O22 33.6(4)
O2 K1 O23 136.8(4)
O4 K1 O23 31.0(4)
O24 K1 O23 57.9(6)
O20 K1 O23 147.2(3)
O6 K1 O23 83.1(5)
O25 K1 O23 112.6(5)
O3 K1 O23 85.2(4)
O22 K1 O23 55.6(5)
O2 K1 O5 141.8(3)
O4 K1 O5 56.2(3)
O24 K1 O5 33.1(5)
O20 K1 O5 138.0(3)
O6 K1 O5 57.9(4)
O25 K1 O5 88.7(5)
O3 K1 O5 107.0(3)
O22 K1 O5 80.4(4)
O23 K1 O5 25.2(4)
O2 K1 C93 121.8(4)
O4 K1 C93 74.4(3)
O24 K1 C93 99.0(4)
O20 K1 C93 126.6(3)
O6 K1 C93 112.4(4)
O25 K1 C93 131.3(4)
O3 K1 C93 96.9(4)
O22 K1 C93 78.6(4)
O23 K1 C93 84.3(3)
O5 K1 C93 94.2(4)
O2 K1 O21 37.4(4)
O4 K1 O21 80.9(3)
O24 K1 O21 147.6(4)
O20 K1 O21 58.2(4)
O6 K1 O21 139.8(4)
O25 K1 O21 110.6(5)
O3 K1 O21 22.6(3)
O22 K1 O21 56.2(4)
O23 K1 O21 105.9(4)
O5 K1 O21 124.5(3)
C93 K1 O21 107.4(4)
O8 K2 O9 66.8(3)
O8 K2 O10 121.1(3)
O9 K2 O10 56.8(3)
O8 K2 C93 90.3(3)
O9 K2 C93 112.1(4)
O10 K2 C93 124.2(2)
O8 K2 C92 114.8(4)
O9 K2 C92 128.2(2)
O10 K2 C92 112.3(4)
C93 K2 C92 25.92(9)
O8 K2 C28 97.8(4)
O9 K2 C28 122.4(3)
O10 K2 C28 124.9(2)
C93 K2 C28 10.9
C92 K2 C28 16.97(6)
O8 K2 C94 89.8(3)
O9 K2 C94 86.0(2)
O10 K2 C94 101.3(4)
C93 K2 C94 28.23(10)
C92 K2 C94 43.74(15)
C28 K2 C94 36.97(13)
O8 K2 C27 123.5(3)
O9 K2 C27 123.6(3)
O10 K2 C27 101.8(4)
C93 K2 C27 33.25(12)
C92 K2 C27 10.6
C28 K2 C27 26.27(10)
C94 K2 C27 44.10(15)
O8 K2 C29 83.4(2)
O9 K2 C29 96.5(4)
O10 K2 C29 116.7(4)
C93 K2 C29 15.61(6)
C92 K2 C29 38.52(13)
C28 K2 C29 26.26(9)
C94 K2 C29 15.57(6)
C27 K2 C29 42.94(15)
O8 K2 O7 57.7(3)
O9 K2 O7 123.1(3)
O10 K2 O7 154.4(2)
C93 K2 O7 80.8(3)
C92 K2 O7 87.8(3)
C28 K2 O7 78.4(3)
C94 K2 O7 104.2(4)
C27 K2 O7 97.8(4)
C29 K2 O7 88.9(4)
O8 K2 C31 123.4(3)
O9 K2 C31 98.5(3)
O10 K2 C31 82.22(19)
C93 K2 C31 42.98(15)
C92 K2 C31 34.18(13)
C28 K2 C31 42.80(15)
C94 K2 C31 33.67(13)
C27 K2 C31 25.94(10)
C29 K2 C31 42.59(15)
O7 K2 C31 120.9(3)
O8 K2 C30 98.3(4)
O9 K2 C30 83.1(2)
O10 K2 C30 90.8(3)
C93 K2 C30 36.02(13)
C92 K2 C30 45.16(16)
C28 K2 C30 42.78(15)
C94 K2 C30 11.0
C27 K2 C30 42.60(15)
C29 K2 C30 25.92(10)
O7 K2 C30 114.8(3)
C31 K2 C30 25.75(10)
Si6 Si1 Si5 102.38(9)
Si6 Si1 Si2 104.36(9)
Si5 Si1 Si2 103.57(9)
Si6 Si1 Ho1 118.52(7)
Si5 Si1 Ho1 121.58(7)
Si2 Si1 Ho1 104.32(7)
C11 Si2 C12 104.6(4)
C11 Si2 Si3 106.0(3)
C12 Si2 Si3 106.2(3)
C11 Si2 Si1 116.1(3)
C12 Si2 Si1 111.2(3)
Si3 Si2 Si1 112.02(9)
C13 Si3 C14 104.4(4)
C13 Si3 Si2 106.8(2)
C14 Si3 Si2 107.3(3)
C13 Si3 Si4 110.9(2)
C14 Si3 Si4 114.7(3)
Si2 Si3 Si4 112.16(9)
Si7 Si4 Si8 101.25(9)
Si7 Si4 Si3 102.61(8)
Si8 Si4 Si3 106.74(9)
Si7 Si4 Ho1 122.98(7)
Si8 Si4 Ho1 117.37(8)
Si3 Si4 Ho1 104.14(7)
C17 Si5 C16 105.3(4)
C17 Si5 C15 103.8(3)
C16 Si5 C15 105.3(5)
C17 Si5 Si1 116.1(2)
C16 Si5 Si1 110.6(3)
C15 Si5 Si1 114.8(3)
C18 Si6 C20 107.1(4)
C18 Si6 C19 102.6(3)
C20 Si6 C19 106.0(3)
C18 Si6 Si1 111.7(2)
C20 Si6 Si1 111.3(2)
C19 Si6 Si1 117.2(2)
C22 Si7 C23 106.7(4)
C22 Si7 C21 104.2(3)
C23 Si7 C21 104.5(4)
C22 Si7 Si4 114.3(3)
C23 Si7 Si4 111.1(2)
C21 Si7 Si4 115.1(2)
C24 Si8 C26 103.4(4)
C24 Si8 C25 104.4(4)
C26 Si8 C25 107.5(4)
C24 Si8 Si4 119.0(3)
C26 Si8 Si4 111.9(3)
C25 Si8 Si4 109.8(3)
C5 C1 C2 107.8(7)
C5 C1 Ho1 75.0(5)
C2 C1 Ho1 74.8(4)
C1 C2 C3 108.8(6)
C1 C2 Ho1 74.2(4)
C3 C2 Ho1 74.9(4)
C4 C3 C2 105.4(7)
C4 C3 Ho1 74.2(4)
C2 C3 Ho1 74.0(3)
C3 C4 C5 109.5(7)
C3 C4 Ho1 75.1(4)
C5 C4 Ho1 74.3(4)
C1 C5 C4 108.4(7)
C1 C5 Ho1 74.9(4)
C4 C5 Ho1 74.9(5)
C10 C6 C7 108.7(6)
C10 C6 Ho1 75.2(4)
C7 C6 Ho1 75.1(4)
C6 C7 C8 106.9(8)
C6 C7 Ho1 74.1(4)
C8 C7 Ho1 74.8(4)
C9 C8 C7 108.2(7)
C9 C8 Ho1 74.2(4)
C7 C8 Ho1 74.3(4)
C8 C9 C10 109.6(8)
C8 C9 Ho1 76.1(5)
C10 C9 Ho1 75.1(4)
C6 C10 C9 106.6(8)
C6 C10 Ho1 74.3(4)
C9 C10 Ho1 73.9(4)
C28 C27 C31 108.0
C28 C27 K2 75.8(3)
C31 C27 K2 78.9(3)
C28 C27 K1 77.3(3)
C31 C27 K1 76.4(3)
K2 C27 K1 135.3(2)
C27 C28 C29 108.0
C27 C28 K2 78.0(3)
C29 C28 K2 78.1(3)
C27 C28 K1 76.9(3)
C29 C28 K1 76.6(3)
K2 C28 K1 136.3(3)
C28 C29 C30 108.0
C28 C29 K2 75.7(3)
C30 C29 K2 78.9(3)
C28 C29 K1 77.6(3)
C30 C29 K1 76.5(3)
K2 C29 K1 135.5(3)
C31 C30 C29 108.0
C31 C30 K1 77.2(3)
C29 C30 K1 77.6(3)
C31 C30 K2 77.0(3)
C29 C30 K2 75.2(3)
K1 C30 K2 134.1(2)
C30 C31 C27 108.0
C30 C31 K1 76.8(3)
C27 C31 K1 77.7(3)
C30 C31 K2 77.2(3)
C27 C31 K2 75.2(3)
K1 C31 K2 134.0(3)
C91 C90 C94 108.9
C91 C90 K1 79.1(3)
C94 C90 K1 75.4(3)
C91 C90 K2 77.0(3)
C94 C90 K2 70.6(3)
K1 C90 K2 128.7(2)
C90 C91 C92 105.3
C90 C91 K1 74.8(3)
C92 C91 K1 75.2(3)
C90 C91 K2 77.5(3)
C92 C91 K2 69.7(3)
K1 C91 K2 126.9(3)
C93 C92 C91 112.6
C93 C92 K2 77.0(3)
C91 C92 K2 83.4(3)
C93 C92 K1 73.8(3)
C91 C92 K1 78.0(3)
K2 C92 K1 135.6(3)
C92 C93 C94 105.7
C92 C93 K2 77.1(3)
C94 C93 K2 76.8(3)
C92 C93 K1 80.8(3)
C94 C93 K1 77.5(3)
K2 C93 K1 139.8(3)
C90 C94 C93 107.3
C90 C94 K2 83.0(3)
C93 C94 K2 74.9(3)
C90 C94 K1 77.6(3)
C93 C94 K1 74.5(3)
K2 C94 K1 136.6(3)
C32 O1 C43 114.9(16)
C32 O1 K1 104.0(10)
C43 O1 K1 107.7(10)
C34 O2 C33 117.9(11)
C34 O2 K1 118.1(7)
C33 O2 K1 123.9(11)
C36 O3 C35 118.9(16)
C36 O3 K1 115.3(15)
C35 O3 K1 104.2(9)
C38 O4 C37 109.8(16)
C38 O4 K1 123.9(10)
C37 O4 K1 124.5(14)
C39 O5 C40 132(2)
C39 O5 K1 105.3(15)
C40 O5 K1 108.4(17)
C41 O6 C42 107.8(15)
C41 O6 K1 121.3(14)
C42 O6 K1 127.1(10)
O1 C32 C33 109.4(15)
O2 C33 C32 108.9(14)
C34 C35 O3 117.9(17)
O3 C36 C37 113(2)
C36 C37 O4 106(2)
O5 C39 C38 117(2)
C41 C40 O5 133(2)
C40 C41 O6 118(2)
O6 C42 C43 108.2(15)
O1 C43 C42 111.7(17)
C70 O20 C72 105(2)
C70 O20 K1 126.9(19)
C72 O20 K1 120.0(15)
C34 O21 C73 118.5(17)
C34 O21 K1 109.1(8)
C73 O21 K1 108.2(12)
C75 O22 C74 128(3)
C75 O22 K1 121(2)
C74 O22 K1 110.6(16)
C38 O23 C76 110(2)
C38 O23 K1 120.0(10)
C76 O23 K1 101.7(15)
C77 O24 C78 122(2)
C77 O24 K1 126.9(15)
C78 O24 K1 110.5(18)
C71 O25 C79 111(3)
C71 O25 K1 110.0(16)
C79 O25 K1 107.6(16)
O20 C70 C71 102(2)
O25 C71 C70 108(2)
O20 C72 C34 114.5(17)
C74 C73 O21 107(2)
C73 C74 O22 135(4)
O22 C75 C38 120(2)
C77 C76 O23 121(2)
O24 C77 C76 112.6(19)
C79 C78 O24 120(3)
C78 C79 O25 107(3)
O21 C34 C35 37.3(8)
O21 C34 O2 88.9(9)
C35 C34 O2 116.5(10)
O21 C34 C72 122.9(13)
C35 C34 C72 156.5(13)
O2 C34 C72 40.2(9)
O23 C38 O4 75.5(10)
O23 C38 C39 45.3(15)
O4 C38 C39 114.3(17)
O23 C38 C75 109.9(14)
O4 C38 C75 36.9(10)
C39 C38 C75 151.0(18)
C55 O7 C45 126.1(11)
C55 O7 K2 93.6(9)
C45 O7 K2 107.2(11)
C53 O8 C54 121.3(9)
C53 O8 K2 104.2(7)
C54 O8 K2 116.2(8)
C51 O9 C52 139.3(10)
C51 O9 K2 110.8(7)
C52 O9 K2 109.8(5)
C49 O10 C50 107.7(12)
C49 O10 K2 120.1(10)
C50 O10 K2 110.1(13)
C47 O11 C48 130.1(8)
C47 O11 K2 86.7(12)
C48 O11 K2 109.4(6)
C44 O12 C46 137.7(12)
C44 O12 K2 87.5(11)
C46 O12 K2 103.1(7)
O12 C44 C45 143.7(15)
C44 C45 O7 102.5(13)
C47 C46 O12 96.2(14)
O11 C47 C46 127.2(9)
O11 C48 C49 116.3(10)
O10 C49 C48 96.6(12)
C51 C50 O10 125(2)
C50 C51 O9 130(2)
O9 C52 C53 111.6(7)
O8 C53 C52 129.7(10)
C55 C54 O8 89.3(8)
O7 C55 C54 128.4(10)

loop_
_geom_bond_atom_site_label_1
_geom_bond_atom_site_label_2
_geom_bond_distance
Ho1 C1 2.624(7)
Ho1 C5 2.626(8)
Ho1 C2 2.632(6)
Ho1 C9 2.632(8)
Ho1 C4 2.633(7)
Ho1 C6 2.637(7)
Ho1 C3 2.644(6)
Ho1 C10 2.648(7)
Ho1 C7 2.650(6)
Ho1 C8 2.656(7)
Ho1 Si4 2.9859(16)
Ho1 Si1 2.9992(17)
K1 O2 2.762(9)
K1 O4 2.781(11)
K1 O24 2.785(12)
K1 O20 2.847(14)
K1 O6 2.862(11)
K1 O25 2.864(12)
K1 O3 2.872(9)
K1 O22 2.873(13)
K1 O23 2.940(13)
K1 O5 2.979(9)
K1 C93 3.005(7)
K1 O21 3.015(12)
K2 O8 2.741(10)
K2 O9 2.886(7)
K2 O10 2.885(9)
K2 C93 2.994(7)
K2 C92 2.996(7)
K2 C28 3.000(7)
K2 C94 3.020(6)
K2 C27 3.027(7)
K2 C29 3.030(7)
K2 O7 3.067(19)
K2 C31 3.073(7)
K2 C30 3.075(7)
Si1 Si6 2.352(2)
Si1 Si5 2.356(2)
Si1 Si2 2.367(3)
Si2 C11 1.901(8)
Si2 C12 1.918(7)
Si2 Si3 2.352(3)
Si3 C13 1.888(7)
Si3 C14 1.894(7)
Si3 Si4 2.355(2)
Si4 Si7 2.345(2)
Si4 Si8 2.350(2)
Si5 C17 1.878(7)
Si5 C16 1.884(9)
Si5 C15 1.902(8)
Si6 C18 1.880(7)
Si6 C20 1.886(7)
Si6 C19 1.889(6)
Si7 C22 1.886(6)
Si7 C23 1.887(7)
Si7 C21 1.889(7)
Si8 C24 1.865(9)
Si8 C26 1.886(8)
Si8 C25 1.902(8)
C1 C5 1.364(11)
C1 C2 1.407(9)
C2 C3 1.415(9)
C3 C4 1.397(10)
C4 C5 1.398(13)
C6 C10 1.392(11)
C6 C7 1.406(10)
C7 C8 1.416(12)
C8 C9 1.357(14)
C9 C10 1.413(10)
C27 C28 1.370(5)
C27 C31 1.370(5)
C28 C29 1.370(5)
C29 C30 1.370(5)
C30 C31 1.370(5)
C90 C91 1.399(5)
C90 C94 1.426(5)
C91 C92 1.444(5)
C92 C93 1.343(5)
C93 C94 1.467(5)
O1 C32 1.35(2)
O1 C43 1.43(3)
O2 C34 1.395(15)
O2 C33 1.41(2)
O3 C36 1.44(2)
O3 C35 1.46(2)
O4 C38 1.316(15)
O4 C37 1.51(2)
O5 C39 1.39(4)
O5 C40 1.42(5)
O6 C41 1.33(3)
O6 C42 1.37(2)
C32 C33 1.55(2)
C35 C34 1.36(2)
C36 C37 1.51(4)
C39 C38 1.43(3)
C40 C41 1.21(5)
C42 C43 1.45(3)
O20 C70 1.26(3)
O20 C72 1.37(3)
O21 C34 1.270(16)
O21 C73 1.39(3)
O22 C75 1.21(4)
O22 C74 1.31(5)
O23 C38 1.187(19)
O23 C76 1.48(4)
O24 C77 1.22(3)
O24 C78 1.50(4)
O25 C71 1.39(4)
O25 C79 1.39(4)
C70 C71 1.73(5)
C72 C34 1.44(3)
C73 C74 1.27(4)
C75 C38 1.69(5)
C76 C77 1.40(5)
C78 C79 1.36(5)
O7 C55 1.263(13)
O7 C45 1.406(13)
O8 C53 1.300(8)
O8 C54 1.460(8)
O9 C51 1.415(9)
O9 C52 1.486(9)
O10 C49 1.27(2)
O10 C50 1.427(10)
O11 C47 1.332(8)
O11 C48 1.357(11)
O12 C44 1.223(13)
O12 C46 1.378(8)
C44 C45 1.243(17)
C46 C47 1.348(13)
C48 C49 1.441(15)
C50 C51 0.97(3)
C52 C53 1.545(14)
C54 C55 1.382(12)

loop_
_geom_torsion_atom_site_label_1
_geom_torsion_atom_site_label_2
_geom_torsion_atom_site_label_3
_geom_torsion_atom_site_label_4
_geom_torsion
C1 Ho1 Si1 Si6 -23.25(18)
C5 Ho1 Si1 Si6 4.8(2)
C2 Ho1 Si1 Si6 -24.92(19)
C9 Ho1 Si1 Si6 156.5(3)
C4 Ho1 Si1 Si6 27.2(3)
C6 Ho1 Si1 Si6 139.6(3)
C3 Ho1 Si1 Si6 15.2(2)
C10 Ho1 Si1 Si6 168.3(2)
C7 Ho1 Si1 Si6 113.0(3)
C8 Ho1 Si1 Si6 126.6(3)
Si4 Ho1 Si1 Si6 -107.47(8)
C1 Ho1 Si1 Si5 -151.60(19)
C5 Ho1 Si1 Si5 -123.5(3)
C2 Ho1 Si1 Si5 -153.27(18)
C9 Ho1 Si1 Si5 28.1(3)
C4 Ho1 Si1 Si5 -101.2(3)
C6 Ho1 Si1 Si5 11.3(3)
C3 Ho1 Si1 Si5 -113.1(2)
C10 Ho1 Si1 Si5 40.0(2)
C7 Ho1 Si1 Si5 -15.4(3)
C8 Ho1 Si1 Si5 -1.7(3)
Si4 Ho1 Si1 Si5 124.18(10)
C1 Ho1 Si1 Si2 92.22(17)
C5 Ho1 Si1 Si2 120.3(2)
C2 Ho1 Si1 Si2 90.55(18)
C9 Ho1 Si1 Si2 -88.0(2)
C4 Ho1 Si1 Si2 142.6(2)
C6 Ho1 Si1 Si2 -104.9(3)
C3 Ho1 Si1 Si2 130.7(2)
C10 Ho1 Si1 Si2 -76.2(2)
C7 Ho1 Si1 Si2 -131.5(3)
C8 Ho1 Si1 Si2 -117.9(3)
Si4 Ho1 Si1 Si2 7.99(7)
Si6 Si1 Si2 C11 -24.5(3)
Si5 Si1 Si2 C11 82.3(3)
Ho1 Si1 Si2 C11 -149.5(3)
Si6 Si1 Si2 C12 -143.9(3)
Si5 Si1 Si2 C12 -37.1(3)
Ho1 Si1 Si2 C12 91.0(3)
Si6 Si1 Si2 Si3 97.40(11)
Si5 Si1 Si2 Si3 -155.77(9)
Ho1 Si1 Si2 Si3 -27.62(10)
C11 Si2 Si3 C13 46.7(3)
C12 Si2 Si3 C13 157.6(4)
Si1 Si2 Si3 C13 -80.8(2)
C11 Si2 Si3 C14 -64.8(4)
C12 Si2 Si3 C14 46.1(4)
Si1 Si2 Si3 C14 167.7(3)
C11 Si2 Si3 Si4 168.4(3)
C12 Si2 Si3 Si4 -80.7(3)
Si1 Si2 Si3 Si4 40.91(13)
C13 Si3 Si4 Si7 -41.1(3)
C14 Si3 Si4 Si7 76.9(4)
Si2 Si3 Si4 Si7 -160.39(9)
C13 Si3 Si4 Si8 -147.1(3)
C14 Si3 Si4 Si8 -29.1(4)
Si2 Si3 Si4 Si8 93.59(11)
C13 Si3 Si4 Ho1 88.1(2)
C14 Si3 Si4 Ho1 -153.9(4)
Si2 Si3 Si4 Ho1 -31.22(10)
C1 Ho1 Si4 Si7 32.92(16)
C5 Ho1 Si4 Si7 42.1(2)
C2 Ho1 Si4 Si7 1.69(16)
C9 Ho1 Si4 Si7 -146.69(18)
C4 Ho1 Si4 Si7 12.3(3)
C6 Ho1 Si4 Si7 -95.80(19)
C3 Ho1 Si4 Si7 -13.0(2)
C10 Ho1 Si4 Si7 -118.71(17)
C7 Ho1 Si4 Si7 -106.9(3)
C8 Ho1 Si4 Si7 -146.5(2)
Si1 Ho1 Si4 Si7 128.15(9)
C1 Ho1 Si4 Si8 159.63(16)
C5 Ho1 Si4 Si8 168.8(2)
C2 Ho1 Si4 Si8 128.41(16)
C9 Ho1 Si4 Si8 -19.97(18)
C4 Ho1 Si4 Si8 139.0(3)
C6 Ho1 Si4 Si8 30.92(19)
C3 Ho1 Si4 Si8 113.8(2)
C10 Ho1 Si4 Si8 8.01(17)
C7 Ho1 Si4 Si8 19.8(3)
C8 Ho1 Si4 Si8 -19.7(2)
Si1 Ho1 Si4 Si8 -105.13(9)
C1 Ho1 Si4 Si3 -82.67(15)
C5 Ho1 Si4 Si3 -73.5(2)
C2 Ho1 Si4 Si3 -113.89(15)
C9 Ho1 Si4 Si3 97.73(17)
C4 Ho1 Si4 Si3 -103.3(3)
C6 Ho1 Si4 Si3 148.62(18)
C3 Ho1 Si4 Si3 -128.5(2)
C10 Ho1 Si4 Si3 125.71(16)
C7 Ho1 Si4 Si3 137.5(3)
C8 Ho1 Si4 Si3 98.0(2)
Si1 Ho1 Si4 Si3 12.57(7)
Si6 Si1 Si5 C17 58.5(3)
Si2 Si1 Si5 C17 -49.8(3)
Ho1 Si1 Si5 C17 -166.4(3)
Si6 Si1 Si5 C16 -61.4(3)
Si2 Si1 Si5 C16 -169.7(3)
Ho1 Si1 Si5 C16 73.7(3)
Si6 Si1 Si5 C15 179.7(4)
Si2 Si1 Si5 C15 71.3(4)
Ho1 Si1 Si5 C15 -45.2(4)
Si5 Si1 Si6 C18 72.0(3)
Si2 Si1 Si6 C18 179.7(3)
Ho1 Si1 Si6 C18 -64.8(3)
Si5 Si1 Si6 C20 -168.2(3)
Si2 Si1 Si6 C20 -60.5(3)
Ho1 Si1 Si6 C20 54.9(3)
Si5 Si1 Si6 C19 -46.0(3)
Si2 Si1 Si6 C19 61.7(3)
Ho1 Si1 Si6 C19 177.2(3)
Si8 Si4 Si7 C22 57.4(3)
Si3 Si4 Si7 C22 -52.8(3)
Ho1 Si4 Si7 C22 -169.1(2)
Si8 Si4 Si7 C23 -63.4(3)
Si3 Si4 Si7 C23 -173.6(3)
Ho1 Si4 Si7 C23 70.1(3)
Si8 Si4 Si7 C21 178.0(3)
Si3 Si4 Si7 C21 67.8(3)
Ho1 Si4 Si7 C21 -48.5(3)
Si7 Si4 Si8 C24 -50.4(4)
Si3 Si4 Si8 C24 56.6(4)
Ho1 Si4 Si8 C24 172.9(4)
Si7 Si4 Si8 C26 -170.9(3)
Si3 Si4 Si8 C26 -63.9(3)
Ho1 Si4 Si8 C26 52.4(3)
Si7 Si4 Si8 C25 69.7(3)
Si3 Si4 Si8 C25 176.7(3)
Ho1 Si4 Si8 C25 -67.0(3)
C2 Ho1 C1 C5 -113.7(6)
C9 Ho1 C1 C5 -77(34)
C4 Ho1 C1 C5 -37.3(5)
C6 Ho1 C1 C5 -95.0(5)
C3 Ho1 C1 C5 -77.0(5)
C10 Ho1 C1 C5 -131.8(6)
C7 Ho1 C1 C5 -54.9(5)
C8 Ho1 C1 C5 -18.0(7)
Si4 Ho1 C1 C5 163.0(5)
Si1 Ho1 C1 C5 68.9(5)
C5 Ho1 C1 C2 113.7(6)
C9 Ho1 C1 C2 37(34)
C4 Ho1 C1 C2 76.4(4)
C6 Ho1 C1 C2 18.7(5)
C3 Ho1 C1 C2 36.7(4)
C10 Ho1 C1 C2 -18.1(7)
C7 Ho1 C1 C2 58.8(5)
C8 Ho1 C1 C2 95.7(5)
Si4 Ho1 C1 C2 -83.3(4)
Si1 Ho1 C1 C2 -177.4(4)
C5 C1 C2 C3 0.8(8)
Ho1 C1 C2 C3 -67.5(5)
C5 C1 C2 Ho1 68.3(5)
C5 Ho1 C2 C1 -36.6(4)
C9 Ho1 C2 C1 -179.5(6)
C4 Ho1 C2 C1 -77.0(5)
C6 Ho1 C2 C1 -165.4(4)
C3 Ho1 C2 C1 -115.0(6)
C10 Ho1 C2 C1 169.4(4)
C7 Ho1 C2 C1 -135.3(4)
C8 Ho1 C2 C1 -129.1(5)
Si4 Ho1 C2 C1 92.5(4)
Si1 Ho1 C2 C1 3.2(4)
C1 Ho1 C2 C3 115.0(6)
C5 Ho1 C2 C3 78.5(5)
C9 Ho1 C2 C3 -64.4(7)
C4 Ho1 C2 C3 38.1(5)
C6 Ho1 C2 C3 -50.3(5)
C10 Ho1 C2 C3 -75.5(5)
C7 Ho1 C2 C3 -20.3(5)
C8 Ho1 C2 C3 -14.1(6)
Si4 Ho1 C2 C3 -152.4(4)
Si1 Ho1 C2 C3 118.3(4)
C1 C2 C3 C4 -1.1(8)
Ho1 C2 C3 C4 -68.1(5)
C1 C2 C3 Ho1 67.0(4)
C1 Ho1 C3 C4 75.1(6)
C5 Ho1 C3 C4 36.3(6)
C2 Ho1 C3 C4 111.6(8)
C9 Ho1 C3 C4 -104.9(6)
C6 Ho1 C3 C4 -119.0(6)
C10 Ho1 C3 C4 -131.3(6)
C7 Ho1 C3 C4 -87.7(6)
C8 Ho1 C3 C4 -77.9(6)
Si4 Ho1 C3 C4 140.5(6)
Si1 Ho1 C3 C4 22.9(7)
C1 Ho1 C3 C2 -36.6(4)
C5 Ho1 C3 C2 -75.4(5)
C9 Ho1 C3 C2 143.4(4)
C4 Ho1 C3 C2 -111.6(8)
C6 Ho1 C3 C2 129.3(4)
C10 Ho1 C3 C2 117.1(4)
C7 Ho1 C3 C2 160.7(5)
C8 Ho1 C3 C2 170.5(4)
Si4 Ho1 C3 C2 28.9(4)
Si1 Ho1 C3 C2 -88.7(4)
C2 C3 C4 C5 1.0(9)
Ho1 C3 C4 C5 -66.9(6)
C2 C3 C4 Ho1 67.9(5)
C1 Ho1 C4 C3 -79.3(5)
C5 Ho1 C4 C3 -115.7(8)
C2 Ho1 C4 C3 -38.6(5)
C9 Ho1 C4 C3 100.3(6)
C6 Ho1 C4 C3 59.5(6)
C10 Ho1 C4 C3 61.4(6)
C7 Ho1 C4 C3 86.9(6)
C8 Ho1 C4 C3 110.3(6)
Si4 Ho1 C4 C3 -52.4(7)
Si1 Ho1 C4 C3 -163.4(5)
C1 Ho1 C4 C5 36.4(5)
C2 Ho1 C4 C5 77.1(5)
C9 Ho1 C4 C5 -144.0(5)
C6 Ho1 C4 C5 175.2(5)
C3 Ho1 C4 C5 115.7(8)
C10 Ho1 C4 C5 177.1(4)
C7 Ho1 C4 C5 -157.4(5)
C8 Ho1 C4 C5 -134.0(5)
Si4 Ho1 C4 C5 63.4(5)
Si1 Ho1 C4 C5 -47.6(5)
C2 C1 C5 C4 -0.1(8)
Ho1 C1 C5 C4 68.0(6)
C2 C1 C5 Ho1 -68.2(4)
C3 C4 C5 C1 -0.5(10)
Ho1 C4 C5 C1 -68.0(5)
C3 C4 C5 Ho1 67.5(6)
C2 Ho1 C5 C1 37.8(4)
C9 Ho1 C5 C1 179.1(4)
C4 Ho1 C5 C1 114.3(7)
C6 Ho1 C5 C1 108.4(5)
C3 Ho1 C5 C1 78.2(5)
C10 Ho1 C5 C1 108.5(7)
C7 Ho1 C5 C1 138.0(5)
C8 Ho1 C5 C1 169.7(4)
Si4 Ho1 C5 C1 -18.3(5)
Si1 Ho1 C5 C1 -111.2(5)
C1 Ho1 C5 C4 -114.3(7)
C2 Ho1 C5 C4 -76.5(5)
C9 Ho1 C5 C4 64.8(7)
C6 Ho1 C5 C4 -5.9(6)
C3 Ho1 C5 C4 -36.1(4)
C10 Ho1 C5 C4 -5.9(9)
C7 Ho1 C5 C4 23.6(5)
C8 Ho1 C5 C4 55.3(5)
Si4 Ho1 C5 C4 -132.7(5)
Si1 Ho1 C5 C4 134.5(5)
C1 Ho1 C6 C10 -142.2(4)
C5 Ho1 C6 C10 180.0(4)
C2 Ho1 C6 C10 -132.6(4)
C9 Ho1 C6 C10 38.0(5)
C4 Ho1 C6 C10 176.9(4)
C3 Ho1 C6 C10 -156.5(4)
C7 Ho1 C6 C10 114.5(7)
C8 Ho1 C6 C10 76.7(5)
Si4 Ho1 C6 C10 -49.5(4)
Si1 Ho1 C6 C10 59.9(5)
C1 Ho1 C6 C7 103.3(5)
C5 Ho1 C6 C7 65.5(6)
C2 Ho1 C6 C7 113.0(5)
C9 Ho1 C6 C7 -76.5(6)
C4 Ho1 C6 C7 62.5(5)
C3 Ho1 C6 C7 89.1(5)
C10 Ho1 C6 C7 -114.5(7)
C8 Ho1 C6 C7 -37.7(6)
Si4 Ho1 C6 C7 -163.9(5)
Si1 Ho1 C6 C7 -54.5(6)
C10 C6 C7 C8 -0.1(8)
Ho1 C6 C7 C8 68.1(5)
C10 C6 C7 Ho1 -68.3(5)
C1 Ho1 C7 C6 -102.6(6)
C5 Ho1 C7 C6 -128.3(5)
C2 Ho1 C7 C6 -74.7(6)
C9 Ho1 C7 C6 77.1(6)
C4 Ho1 C7 C6 -116.3(5)
C3 Ho1 C7 C6 -85.2(5)
C10 Ho1 C7 C6 36.6(5)
C8 Ho1 C7 C6 113.0(9)
Si4 Ho1 C7 C6 21.4(6)
Si1 Ho1 C7 C6 140.1(4)
C1 Ho1 C7 C8 144.4(6)
C5 Ho1 C7 C8 118.7(7)
C2 Ho1 C7 C8 172.3(6)
C9 Ho1 C7 C8 -35.9(6)
C4 Ho1 C7 C8 130.7(7)
C6 Ho1 C7 C8 -113.0(9)
C3 Ho1 C7 C8 161.8(7)
C10 Ho1 C7 C8 -76.4(7)
Si4 Ho1 C7 C8 -91.6(6)
Si1 Ho1 C7 C8 27.1(7)
C6 C7 C8 C9 -0.7(9)
Ho1 C7 C8 C9 67.0(6)
C6 C7 C8 Ho1 -67.7(5)
C1 Ho1 C8 C9 -179.2(4)
C5 Ho1 C8 C9 170.4(4)
C2 Ho1 C8 C9 -126.0(5)
C4 Ho1 C8 C9 -164.2(5)
C6 Ho1 C8 C9 -77.1(5)
C3 Ho1 C8 C9 -133.7(5)
C10 Ho1 C8 C9 -37.2(5)
C7 Ho1 C8 C9 -114.6(8)
Si4 Ho1 C8 C9 -0.5(5)
Si1 Ho1 C8 C9 90.6(5)
C1 Ho1 C8 C7 -64.6(8)
C5 Ho1 C8 C7 -75.0(7)
C2 Ho1 C8 C7 -11.4(9)
C9 Ho1 C8 C7 114.6(8)
C4 Ho1 C8 C7 -49.6(7)
C6 Ho1 C8 C7 37.6(5)
C3 Ho1 C8 C7 -19.0(7)
C10 Ho1 C8 C7 77.4(6)
Si4 Ho1 C8 C7 114.2(6)
Si1 Ho1 C8 C7 -154.8(6)
C7 C8 C9 C10 1.2(9)
Ho1 C8 C9 C10 68.3(5)
C7 C8 C9 Ho1 -67.1(6)
C1 Ho1 C9 C8 60(34)
C5 Ho1 C9 C8 -16.6(8)
C2 Ho1 C9 C8 95.9(6)
C4 Ho1 C9 C8 20.2(6)
C6 Ho1 C9 C8 77.8(5)
C3 Ho1 C9 C8 59.7(6)
C10 Ho1 C9 C8 115.1(7)
C7 Ho1 C9 C8 37.4(4)
Si4 Ho1 C9 C8 179.6(4)
Si1 Ho1 C9 C8 -86.2(5)
C1 Ho1 C9 C10 -55(34)
C5 Ho1 C9 C10 -131.6(6)
C2 Ho1 C9 C10 -19.2(9)
C4 Ho1 C9 C10 -94.9(6)
C6 Ho1 C9 C10 -37.3(4)
C3 Ho1 C9 C10 -55.4(7)
C7 Ho1 C9 C10 -77.7(5)
C8 Ho1 C9 C10 -115.1(7)
Si4 Ho1 C9 C10 64.5(5)
Si1 Ho1 C9 C10 158.7(5)
C7 C6 C10 C9 0.9(8)
Ho1 C6 C10 C9 -67.4(4)
C7 C6 C10 Ho1 68.2(5)
C8 C9 C10 C6 -1.3(8)
Ho1 C9 C10 C6 67.7(5)
C8 C9 C10 Ho1 -69.0(6)
C1 Ho1 C10 C6 66.3(6)
C5 Ho1 C10 C6 -0.1(8)
C2 Ho1 C10 C6 55.8(5)
C9 Ho1 C10 C6 -112.9(7)
C4 Ho1 C10 C6 -3.7(5)
C3 Ho1 C10 C6 24.2(4)
C7 Ho1 C10 C6 -37.0(4)
C8 Ho1 C10 C6 -77.4(5)
Si4 Ho1 C10 C6 131.8(4)
Si1 Ho1 C10 C6 -136.2(3)
C1 Ho1 C10 C9 179.3(5)
C5 Ho1 C10 C9 112.9(7)
C2 Ho1 C10 C9 168.8(5)
C4 Ho1 C10 C9 109.2(6)
C6 Ho1 C10 C9 112.9(7)
C3 Ho1 C10 C9 137.2(5)
C7 Ho1 C10 C9 75.9(6)
C8 Ho1 C10 C9 35.6(5)
Si4 Ho1 C10 C9 -115.3(5)
Si1 Ho1 C10 C9 -23.3(6)
O8 K2 C27 C28 -13.5(10)
O9 K2 C27 C28 -96.2(10)
O10 K2 C27 C28 -153.9(8)
C93 K2 C27 C28 -17.1
C92 K2 C27 C28 22.8
C94 K2 C27 C28 -59.78(10)
C29 K2 C27 C28 -37.15(7)
O7 K2 C27 C28 42.7(8)
C31 K2 C27 C28 -112.00(11)
C30 K2 C27 C28 -75.73(11)
O8 K2 C27 C31 98.5(9)
O9 K2 C27 C31 15.8(9)
O10 K2 C27 C31 -41.9(8)
C93 K2 C27 C31 94.90(11)
C92 K2 C27 C31 134.78(9)
C28 K2 C27 C31 112.00(11)
C94 K2 C27 C31 52.22(10)
C29 K2 C27 C31 74.85(12)
O7 K2 C27 C31 154.7(8)
C30 K2 C27 C31 36.27(7)
O8 K2 C27 K1 41.2(10)
O9 K2 C27 K1 -41.5(10)
O10 K2 C27 K1 -99.2(8)
C93 K2 C27 K1 37.6(4)
C92 K2 C27 K1 77.4(4)
C28 K2 C27 K1 54.7(4)
C94 K2 C27 K1 -5.1(4)
C29 K2 C27 K1 17.5(4)
O7 K2 C27 K1 97.3(8)
C31 K2 C27 K1 -57.3(4)
C30 K2 C27 K1 -21.1(4)
O2 K1 C27 C28 113.7(9)
O4 K1 C27 C28 -20.7(8)
O24 K1 C27 C28 -107.5(9)
O20 K1 C27 C28 135.5(9)
O6 K1 C27 C28 -134.1(8)
O25 K1 C27 C28 -165.9(8)
O3 K1 C27 C28 37.5(10)
O22 K1 C27 C28 4.0(9)
O23 K1 C27 C28 -51.8(8)
O5 K1 C27 C28 -76.8(8)
C93 K1 C27 C28 16.4
O21 K1 C27 C28 66.7(11)
O2 K1 C27 C31 1.4(9)
O4 K1 C27 C31 -133.0(8)
O24 K1 C27 C31 140.1(9)
O20 K1 C27 C31 23.2(9)
O6 K1 C27 C31 113.6(8)
O25 K1 C27 C31 81.7(8)
O3 K1 C27 C31 -74.9(10)
O22 K1 C27 C31 -108.4(9)
O23 K1 C27 C31 -164.1(8)
O5 K1 C27 C31 170.8(8)
C93 K1 C27 C31 -95.94(12)
O21 K1 C27 C31 -45.6(11)
O2 K1 C27 K2 59.6(10)
O4 K1 C27 K2 -74.8(8)
O24 K1 C27 K2 -161.6(10)
O20 K1 C27 K2 81.4(9)
O6 K1 C27 K2 171.8(9)
O25 K1 C27 K2 140.0(9)
O3 K1 C27 K2 -16.7(11)
O22 K1 C27 K2 -50.2(9)
O23 K1 C27 K2 -105.9(9)
O5 K1 C27 K2 -130.9(8)
C93 K1 C27 K2 -37.7(4)
O21 K1 C27 K2 12.6(12)
C31 C27 C28 C29 0.0
K2 C27 C28 C29 73.1(3)
K1 C27 C28 C29 -71.0(3)
C31 C27 C28 K2 -73.1(3)
K1 C27 C28 K2 -144.0(3)
C31 C27 C28 K1 70.9(3)
K2 C27 C28 K1 144.0(3)
O8 K2 C28 C27 168.7(8)
O9 K2 C28 C27 101.3(9)
O10 K2 C28 C27 31.7(10)
C93 K2 C28 C27 121.73(8)
C92 K2 C28 C27 -14.1
C94 K2 C28 C27 89.64(12)
C29 K2 C28 C27 111.59(11)
O7 K2 C28 C27 -136.7(9)
C31 K2 C28 C27 36.66(7)
C30 K2 C28 C27 74.96(11)
O8 K2 C28 C29 57.1(8)
O9 K2 C28 C29 -10.3(9)
O10 K2 C28 C29 -79.9(10)
C93 K2 C28 C29 10.1
C92 K2 C28 C29 -125.70(10)
C94 K2 C28 C29 -22.0
C27 K2 C28 C29 -111.59(11)
O7 K2 C28 C29 111.7(9)
C31 K2 C28 C29 -74.93(11)
C30 K2 C28 C29 -36.63(7)
O8 K2 C28 K1 112.7(9)
O9 K2 C28 K1 45.3(10)
O10 K2 C28 K1 -24.3(11)
C93 K2 C28 K1 65.8(3)
C92 K2 C28 K1 -70.1(3)
C94 K2 C28 K1 33.7(4)
C27 K2 C28 K1 -55.9(3)
C29 K2 C28 K1 55.6(4)
O7 K2 C28 K1 167.3(9)
C31 K2 C28 K1 -19.3(4)
C30 K2 C28 K1 19.0(4)
O2 K1 C28 C27 -85.7(10)
O4 K1 C28 C27 159.1(8)
O24 K1 C28 C27 70.1(9)
O20 K1 C28 C27 -57.9(11)
O6 K1 C28 C27 46.9(8)
O25 K1 C28 C27 16.7(10)
O3 K1 C28 C27 -150.1(8)
O22 K1 C28 C27 -176.3(8)
O23 K1 C28 C27 127.8(9)
O5 K1 C28 C27 103.1(8)
C93 K1 C28 C27 -124.24(11)
O21 K1 C28 C27 -129.0(8)
O2 K1 C28 C29 26.7(10)
O4 K1 C28 C29 -88.4(8)
O24 K1 C28 C29 -177.5(9)
O20 K1 C28 C29 54.5(11)
O6 K1 C28 C29 159.3(8)
O25 K1 C28 C29 129.2(10)
O3 K1 C28 C29 -37.6(8)
O22 K1 C28 C29 -63.8(8)
O23 K1 C28 C29 -119.7(9)
O5 K1 C28 C29 -144.4(8)
C93 K1 C28 C29 -11.8
O21 K1 C28 C29 -16.6(8)
O2 K1 C28 K2 -29.4(12)
O4 K1 C28 K2 -144.6(9)
O24 K1 C28 K2 126.4(10)
O20 K1 C28 K2 -1.6(12)
O6 K1 C28 K2 103.2(9)
O25 K1 C28 K2 73.1(10)
O3 K1 C28 K2 -93.8(9)
O22 K1 C28 K2 -120.0(9)
O23 K1 C28 K2 -175.9(10)
O5 K1 C28 K2 159.4(9)
C93 K1 C28 K2 -67.9(4)
O21 K1 C28 K2 -72.7(9)
C27 C28 C29 C30 0.0
K2 C28 C29 C30 73.0(3)
K1 C28 C29 C30 -71.1(3)
C27 C28 C29 K2 -73.0(3)
K1 C28 C29 K2 -144.1(4)
C27 C28 C29 K1 71.1(3)
K2 C28 C29 K1 144.1(4)
O8 K2 C29 C28 -123.1(8)
O9 K2 C29 C28 171.2(8)
O10 K2 C29 C28 115.3(9)
C93 K2 C29 C28 -7.1
C92 K2 C29 C28 22.4
C94 K2 C29 C28 123.13(11)
C27 K2 C29 C28 37.17(7)
O7 K2 C29 C28 -65.6(8)
C31 K2 C29 C28 75.78(11)
C30 K2 C29 C28 112.05(11)
O8 K2 C29 C30 124.8(8)
O9 K2 C29 C30 59.2(7)
O10 K2 C29 C30 3.3(9)
C93 K2 C29 C30 -119.17(9)
C92 K2 C29 C30 -89.68(13)
C28 K2 C29 C30 -112.05(11)
C94 K2 C29 C30 11.1
C27 K2 C29 C30 -74.88(12)
O7 K2 C29 C30 -177.6(8)
C31 K2 C29 C30 -36.27(7)
O8 K2 C29 K1 -177.9(9)
O9 K2 C29 K1 116.5(8)
O10 K2 C29 K1 60.6(9)
C93 K2 C29 K1 -61.9(3)
C92 K2 C29 K1 -32.4(3)
C28 K2 C29 K1 -54.8(3)
C94 K2 C29 K1 68.4(3)
C27 K2 C29 K1 -17.6(3)
O7 K2 C29 K1 -120.3(9)
C31 K2 C29 K1 21.0(3)
C30 K2 C29 K1 57.3(3)
O2 K1 C29 C28 -159.1(8)
O4 K1 C29 C28 85.5(8)
O24 K1 C29 C28 2.8(10)
O20 K1 C29 C28 -138.1(9)
O6 K1 C29 C28 -25.2(10)
O25 K1 C29 C28 -69.9(13)
O3 K1 C29 C28 144.1(8)
O22 K1 C29 C28 111.9(9)
O23 K1 C29 C28 59.2(8)
O5 K1 C29 C28 37.6(8)
C93 K1 C29 C28 8.2
O21 K1 C29 C28 165.4(8)
O2 K1 C29 C30 -46.8(8)
O4 K1 C29 C30 -162.3(9)
O24 K1 C29 C30 115.0(10)
O20 K1 C29 C30 -25.9(9)
O6 K1 C29 C30 87.0(11)
O25 K1 C29 C30 42.3(13)
O3 K1 C29 C30 -103.7(8)
O22 K1 C29 C30 -135.9(9)
O23 K1 C29 C30 171.5(8)
O5 K1 C29 C30 149.8(8)
C93 K1 C29 C30 120.40(11)
O21 K1 C29 C30 -82.4(8)
O2 K1 C29 K2 -104.9(9)
O4 K1 C29 K2 139.6(9)
O24 K1 C29 K2 56.9(11)
O20 K1 C29 K2 -84.0(9)
O6 K1 C29 K2 28.9(11)
O25 K1 C29 K2 -15.8(14)
O3 K1 C29 K2 -161.8(9)
O22 K1 C29 K2 166.0(10)
O23 K1 C29 K2 113.4(9)
O5 K1 C29 K2 91.7(9)
C93 K1 C29 K2 62.3(3)
O21 K1 C29 K2 -140.5(9)
C28 C29 C30 C31 0.0
K2 C29 C30 C31 70.8(3)
K1 C29 C30 C31 -71.9(3)
C28 C29 C30 K1 71.9(3)
K2 C29 C30 K1 142.7(3)
C28 C29 C30 K2 -70.8(3)
K1 C29 C30 K2 -142.7(3)
O2 K1 C30 C31 -112.3(8)
O4 K1 C30 C31 129.7(8)
O24 K1 C30 C31 33.3(11)
O20 K1 C30 C31 -91.5(9)
O6 K1 C30 C31 2.1(9)
O25 K1 C30 C31 -37.1(9)
O3 K1 C30 C31 -172.2(8)
O22 K1 C30 C31 154.2(8)
O23 K1 C30 C31 102.2(10)
O5 K1 C30 C31 73.7(11)
C93 K1 C30 C31 89.02(12)
O21 K1 C30 C31 -149.7(8)
O2 K1 C30 C29 135.7(8)
O4 K1 C30 C29 17.7(8)
O24 K1 C30 C29 -78.7(11)
O20 K1 C30 C29 156.5(8)
O6 K1 C30 C29 -109.9(9)
O25 K1 C30 C29 -149.1(9)
O3 K1 C30 C29 75.8(8)
O22 K1 C30 C29 42.2(8)
O23 K1 C30 C29 -9.8(10)
O5 K1 C30 C29 -38.3(11)
C93 K1 C30 C29 -23.0
O21 K1 C30 C29 98.3(8)
O2 K1 C30 K2 -169.6(9)
O4 K1 C30 K2 72.4(9)
O24 K1 C30 K2 -23.9(12)
O20 K1 C30 K2 -148.8(9)
O6 K1 C30 K2 -55.1(10)
O25 K1 C30 K2 -94.3(10)
O3 K1 C30 K2 130.6(9)
O22 K1 C30 K2 96.9(9)
O23 K1 C30 K2 44.9(11)
O5 K1 C30 K2 16.5(11)
C93 K1 C30 K2 31.8(4)
O21 K1 C30 K2 153.0(9)
O8 K2 C30 C31 -168.4(8)
O9 K2 C30 C31 126.4(8)
O10 K2 C30 C31 70.0(8)
C93 K2 C30 C31 -89.31(12)
C92 K2 C30 C31 -51.42(11)
C28 K2 C30 C31 -75.73(12)
C94 K2 C30 C31 -128.51(11)
C27 K2 C30 C31 -36.56(8)
C29 K2 C30 C31 -112.87(12)
O7 K2 C30 C31 -110.2(9)
O8 K2 C30 C29 -55.5(8)
O9 K2 C30 C29 -120.7(8)
O10 K2 C30 C29 -177.1(8)
C93 K2 C30 C29 23.6
C92 K2 C30 C29 61.45(12)
C28 K2 C30 C29 37.14(8)
C94 K2 C30 C29 -15.6
C27 K2 C30 C29 76.30(12)
O7 K2 C30 C29 2.6(9)
C31 K2 C30 C29 112.87(12)
O8 K2 C30 K1 -111.1(8)
O9 K2 C30 K1 -176.3(9)
O10 K2 C30 K1 127.4(9)
C93 K2 C30 K1 -32.0(4)
C92 K2 C30 K1 5.9(4)
C28 K2 C30 K1 -18.4(4)
C94 K2 C30 K1 -71.2(4)
C27 K2 C30 K1 20.7(4)
C29 K2 C30 K1 -55.6(4)
O7 K2 C30 K1 -52.9(10)
C31 K2 C30 K1 57.3(4)
C29 C30 C31 C27 0.0
K1 C30 C31 C27 -72.2(3)
K2 C30 C31 C27 69.5(3)
C29 C30 C31 K1 72.2(3)
K2 C30 C31 K1 141.7(3)
C29 C30 C31 K2 -69.5(3)
K1 C30 C31 K2 -141.7(3)
C28 C27 C31 C30 0.0
K2 C27 C31 C30 -70.9(3)
K1 C27 C31 C30 71.6(3)
C28 C27 C31 K1 -71.6(3)
K2 C27 C31 K1 -142.5(3)
C28 C27 C31 K2 70.9(3)
K1 C27 C31 K2 142.5(3)
O2 K1 C31 C30 69.1(8)
O4 K1 C31 C30 -58.0(10)
O24 K1 C31 C30 -152.0(9)
O20 K1 C31 C30 88.8(8)
O6 K1 C31 C30 -178.2(8)
O25 K1 C31 C30 146.9(9)
O3 K1 C31 C30 8.9(9)
O22 K1 C31 C30 -29.1(10)
O23 K1 C31 C30 -93.5(10)
O5 K1 C31 C30 -122.5(9)
C93 K1 C31 C30 -59.71(10)
O21 K1 C31 C30 32.9(8)
O2 K1 C31 C27 -178.8(8)
O4 K1 C31 C27 54.0(10)
O24 K1 C31 C27 -39.9(9)
O20 K1 C31 C27 -159.1(8)
O6 K1 C31 C27 -66.1(8)
O25 K1 C31 C27 -101.0(9)
O3 K1 C31 C27 120.9(9)
O22 K1 C31 C27 83.0(10)
O23 K1 C31 C27 18.6(10)
O5 K1 C31 C27 -10.4(9)
C93 K1 C31 C27 52.37(9)
O21 K1 C31 C27 144.9(8)
O2 K1 C31 K2 126.3(8)
O4 K1 C31 K2 -0.9(10)
O24 K1 C31 K2 -94.8(9)
O20 K1 C31 K2 146.0(8)
O6 K1 C31 K2 -121.0(8)
O25 K1 C31 K2 -155.9(9)
O3 K1 C31 K2 66.1(9)
O22 K1 C31 K2 28.1(10)
O23 K1 C31 K2 -36.3(10)
O5 K1 C31 K2 -65.3(9)
C93 K1 C31 K2 -2.5(3)
O21 K1 C31 K2 90.1(8)
O8 K2 C31 C30 13.8(9)
O9 K2 C31 C30 -53.9(7)
O10 K2 C31 C30 -108.5(8)
C93 K2 C31 C30 59.59(11)
C92 K2 C31 C30 99.41(13)
C28 K2 C31 C30 75.67(12)
C94 K2 C31 C30 15.7
C27 K2 C31 C30 112.84(12)
C29 K2 C31 C30 36.53(8)
O7 K2 C31 C30 83.2(10)
O8 K2 C31 C27 -99.0(10)
O9 K2 C31 C27 -166.7(8)
O10 K2 C31 C27 138.7(8)
C93 K2 C31 C27 -53.24(10)
C92 K2 C31 C27 -13.4
C28 K2 C31 C27 -37.16(8)
C94 K2 C31 C27 -97.17(13)
C29 K2 C31 C27 -76.31(12)
O7 K2 C31 C27 -29.6(10)
C30 K2 C31 C27 -112.84(12)
O8 K2 C31 K1 -43.2(10)
O9 K2 C31 K1 -110.9(8)
O10 K2 C31 K1 -165.5(8)
C93 K2 C31 K1 2.5(3)
C92 K2 C31 K1 42.4(3)
C28 K2 C31 K1 18.6(3)
C94 K2 C31 K1 -41.4(3)
C27 K2 C31 K1 55.8(3)
C29 K2 C31 K1 -20.5(3)
O7 K2 C31 K1 26.2(10)
C30 K2 C31 K1 -57.1(3)
O2 K1 C90 C91 -143.7(8)
O4 K1 C90 C91 96.1(9)
O24 K1 C90 C91 -4.7(9)
O20 K1 C90 C91 -123.1(9)
O6 K1 C90 C91 -31.6(8)
O25 K1 C90 C91 -66.8(9)
O3 K1 C90 C91 158.5(8)
O22 K1 C90 C91 123.3(9)
O23 K1 C90 C91 61.7(11)
O5 K1 C90 C91 29.0(10)
C93 K1 C90 C91 75.06(12)
O21 K1 C90 C91 -179.5(8)
O2 K1 C90 C94 103.3(8)
O4 K1 C90 C94 -16.9(9)
O24 K1 C90 C94 -117.7(9)
O20 K1 C90 C94 123.9(9)
O6 K1 C90 C94 -144.6(8)
O25 K1 C90 C94 -179.8(9)
O3 K1 C90 C94 45.5(8)
O22 K1 C90 C94 10.3(9)
O23 K1 C90 C94 -51.4(11)
O5 K1 C90 C94 -84.0(10)
C93 K1 C90 C94 -37.95(8)
O21 K1 C90 C94 67.5(8)
O2 K1 C90 K2 152.9(8)
O4 K1 C90 K2 32.7(10)
O24 K1 C90 K2 -68.1(9)
O20 K1 C90 K2 173.5(9)
O6 K1 C90 K2 -95.1(8)
O25 K1 C90 K2 -130.2(9)
O3 K1 C90 K2 95.1(8)
O22 K1 C90 K2 59.8(9)
O23 K1 C90 K2 -1.8(11)
O5 K1 C90 K2 -34.5(11)
C93 K1 C90 K2 11.6(3)
O21 K1 C90 K2 117.1(8)
O8 K2 C90 C91 -139.2(8)
O9 K2 C90 C91 157.8(8)
O10 K2 C90 C91 101.1(8)
C93 K2 C90 C91 -76.16(14)
C92 K2 C90 C91 -38.20(9)
C28 K2 C90 C91 -61.46(13)
C94 K2 C90 C91 -115.70(13)
C27 K2 C90 C91 -24.99(6)
C29 K2 C90 C91 -98.43(14)
O7 K2 C90 C91 -72.8(10)
C31 K2 C90 C91 1.6
C30 K2 C90 C91 -127.92(12)
O8 K2 C90 C94 -23.5(8)
O9 K2 C90 C94 -86.5(8)
O10 K2 C90 C94 -143.2(8)
C93 K2 C90 C94 39.54(9)
C92 K2 C90 C94 77.50(14)
C28 K2 C90 C94 54.23(12)
C27 K2 C90 C94 90.71(15)
C29 K2 C90 C94 17.3
O7 K2 C90 C94 42.9(10)
C31 K2 C90 C94 117.29(14)
C30 K2 C90 C94 -12.2
O8 K2 C90 K1 -74.8(8)
O9 K2 C90 K1 -137.8(8)
O10 K2 C90 K1 165.5(8)
C93 K2 C90 K1 -11.8(3)
C92 K2 C90 K1 26.1(3)
C28 K2 C90 K1 2.9(3)
C94 K2 C90 K1 -51.4(3)
C27 K2 C90 K1 39.3(3)
C29 K2 C90 K1 -34.1(3)
O7 K2 C90 K1 -8.4(11)
C31 K2 C90 K1 65.9(3)
C30 K2 C90 K1 -63.6(3)
C94 C90 C91 C92 0.7
K1 C90 C91 C92 -69.6(3)
K2 C90 C91 C92 64.6(3)
C94 C90 C91 K1 70.3(3)
K2 C90 C91 K1 134.2(3)
C94 C90 C91 K2 -63.9(3)
K1 C90 C91 K2 -134.2(3)
O2 K1 C91 C90 38.7(8)
O4 K1 C91 C90 -97.3(9)
O24 K1 C91 C90 175.7(9)
O20 K1 C91 C90 57.4(8)
O6 K1 C91 C90 149.3(8)
O25 K1 C91 C90 114.7(9)
O3 K1 C91 C90 -27.4(10)
O22 K1 C91 C90 -68.4(10)
O23 K1 C91 C90 -131.4(9)
O5 K1 C91 C90 -157.2(8)
C93 K1 C91 C90 -77.92(13)
O21 K1 C91 C90 0.6(9)
O2 K1 C91 C92 149.4(8)
O4 K1 C91 C92 13.4(9)
O24 K1 C91 C92 -73.6(9)
O20 K1 C91 C92 168.1(8)
O6 K1 C91 C92 -100.0(8)
O25 K1 C91 C92 -134.5(9)
O3 K1 C91 C92 83.4(10)
O22 K1 C91 C92 42.3(10)
O23 K1 C91 C92 -20.7(9)
O5 K1 C91 C92 -46.4(8)
C93 K1 C91 C92 32.79(8)
O21 K1 C91 C92 111.3(9)
O2 K1 C91 K2 99.8(8)
O4 K1 C91 K2 -36.3(9)
O24 K1 C91 K2 -123.2(9)
O20 K1 C91 K2 118.5(8)
O6 K1 C91 K2 -149.6(8)
O25 K1 C91 K2 175.8(9)
O3 K1 C91 K2 33.7(10)
O22 K1 C91 K2 -7.4(10)
O23 K1 C91 K2 -70.3(9)
O5 K1 C91 K2 -96.1(8)
C93 K1 C91 K2 -16.9(3)
O21 K1 C91 K2 61.7(9)
O8 K2 C91 C90 53.2(11)
O9 K2 C91 C90 -23.8(8)
O10 K2 C91 C90 -75.7(8)
C93 K2 C91 C90 76.93(13)
C92 K2 C91 C90 111.65(13)
C28 K2 C91 C90 92.21(14)
C94 K2 C91 C90 35.66(9)
C27 K2 C91 C90 118.97(12)
C29 K2 C91 C90 56.19(12)
O7 K2 C91 C90 120.8(9)
C31 K2 C91 C90 -1.5
C30 K2 C91 C90 21.28(6)
O8 K2 C91 C92 -58.4(11)
O9 K2 C91 C92 -135.4(8)
O10 K2 C91 C92 172.7(8)
C93 K2 C91 C92 -34.72(8)
C28 K2 C91 C92 -19.4
C94 K2 C91 C92 -75.99(14)
C27 K2 C91 C92 7.3
C29 K2 C91 C92 -55.46(12)
O7 K2 C91 C92 9.1(9)
C31 K2 C91 C92 -113.11(14)
C30 K2 C91 C92 -90.37(14)
O8 K2 C91 K1 -6.7(11)
O9 K2 C91 K1 -83.7(8)
O10 K2 C91 K1 -135.6(8)
C93 K2 C91 K1 17.0(3)
C92 K2 C91 K1 51.7(3)
C28 K2 C91 K1 32.3(3)
C94 K2 C91 K1 -24.2(3)
C27 K2 C91 K1 59.1(3)
C29 K2 C91 K1 -3.7(3)
O7 K2 C91 K1 60.8(9)
C31 K2 C91 K1 -61.4(3)
C30 K2 C91 K1 -38.6(3)
C90 C91 C92 C93 2.8
K1 C91 C92 C93 -66.6(3)
K2 C91 C92 C93 72.9(3)
C90 C91 C92 K2 -70.2(3)
K1 C91 C92 K2 -139.5(2)
C90 C91 C92 K1 69.4(3)
K2 C91 C92 K1 139.5(2)
O8 K2 C92 C93 20.6(9)
O9 K2 C92 C93 -58.5(10)
O10 K2 C92 C93 -123.0(8)
C28 K2 C92 C93 17.6
C94 K2 C92 C93 -40.07(8)
C27 K2 C92 C93 -126.46(8)
C29 K2 C92 C93 -17.6
O7 K2 C92 C93 73.3(8)
C31 K2 C92 C93 -92.91(11)
C30 K2 C92 C93 -55.71(9)
O8 K2 C92 C91 135.7(9)
O9 K2 C92 C91 56.6(10)
O10 K2 C92 C91 -7.9(8)
C93 K2 C92 C91 115.03(9)
C28 K2 C92 C91 132.62(7)
C94 K2 C92 C91 74.96(12)
C27 K2 C92 C91 -11.4
C29 K2 C92 C91 97.39(11)
O7 K2 C92 C91 -171.7(8)
C31 K2 C92 C91 22.1
C30 K2 C92 C91 59.32(10)
O8 K2 C92 K1 70.4(9)
O9 K2 C92 K1 -8.7(11)
O10 K2 C92 K1 -73.2(9)
C93 K2 C92 K1 49.8(4)
C28 K2 C92 K1 67.3(4)
C94 K2 C92 K1 9.7(4)
C27 K2 C92 K1 -76.7(4)
C29 K2 C92 K1 32.1(4)
O7 K2 C92 K1 123.0(9)
C31 K2 C92 K1 -43.2(4)
C30 K2 C92 K1 -6.0(4)
O2 K1 C92 C93 78.4(11)
O4 K1 C92 C93 -50.0(8)
O24 K1 C92 C93 -138.7(9)
O20 K1 C92 C93 103.7(10)
O6 K1 C92 C93 -164.1(8)
O25 K1 C92 C93 166.1(8)
O3 K1 C92 C93 2.1(9)
O22 K1 C92 C93 -26.6(8)
O23 K1 C92 C93 -80.9(8)
O5 K1 C92 C93 -106.1(8)
O21 K1 C92 C93 28.4(10)
O2 K1 C92 C91 -39.6(11)
O4 K1 C92 C91 -168.1(8)
O24 K1 C92 C91 103.3(9)
O20 K1 C92 C91 -14.3(10)
O6 K1 C92 C91 77.9(8)
O25 K1 C92 C91 48.1(8)
O3 K1 C92 C91 -116.0(9)
O22 K1 C92 C91 -144.6(8)
O23 K1 C92 C91 161.1(8)
O5 K1 C92 C91 135.8(8)
C93 K1 C92 C91 -118.06(12)
O21 K1 C92 C91 -89.7(10)
O2 K1 C92 K2 27.7(12)
O4 K1 C92 K2 -100.8(9)
O24 K1 C92 K2 170.6(10)
O20 K1 C92 K2 53.0(11)
O6 K1 C92 K2 145.2(9)
O25 K1 C92 K2 115.4(9)
O3 K1 C92 K2 -48.7(10)
O22 K1 C92 K2 -77.3(9)
O23 K1 C92 K2 -131.6(9)
O5 K1 C92 K2 -156.9(9)
C93 K1 C92 K2 -50.8(4)
O21 K1 C92 K2 -22.4(11)
C91 C92 C93 C94 -4.9
K2 C92 C93 C94 72.1(3)
K1 C92 C93 C94 -74.1(3)
C91 C92 C93 K2 -77.1(3)
K1 C92 C93 K2 -146.2(3)
C91 C92 C93 K1 69.2(3)
K2 C92 C93 K1 146.2(3)
O8 K2 C93 C92 -161.3(8)
O9 K2 C93 C92 133.7(8)
O10 K2 C93 C92 69.8(10)
C28 K2 C93 C92 -27.7
C94 K2 C93 C92 109.78(12)
C27 K2 C93 C92 15.6
C29 K2 C93 C92 135.45(9)
O7 K2 C93 C92 -104.2(9)
C31 K2 C93 C92 55.39(9)
C30 K2 C93 C92 94.97(11)
O8 K2 C93 C94 88.9(8)
O9 K2 C93 C94 23.9(8)
O10 K2 C93 C94 -40.0(10)
C92 K2 C93 C94 -109.78(12)
C28 K2 C93 C94 -137.51(9)
C27 K2 C93 C94 -94.14(12)
C29 K2 C93 C94 25.7
O7 K2 C93 C94 146.0(9)
C31 K2 C93 C94 -54.39(9)
C30 K2 C93 C94 -14.8
O8 K2 C93 K1 140.4(9)
O9 K2 C93 K1 75.4(9)
O10 K2 C93 K1 11.5(11)
C92 K2 C93 K1 -58.3(3)
C28 K2 C93 K1 -86.0(3)
C94 K2 C93 K1 51.5(3)
C27 K2 C93 K1 -42.6(3)
C29 K2 C93 K1 77.2(3)
O7 K2 C93 K1 -162.5(9)
C31 K2 C93 K1 -2.9(3)
C30 K2 C93 K1 36.7(3)
O2 K1 C93 C92 -119.4(9)
O4 K1 C93 C92 127.3(9)
O24 K1 C93 C92 41.2(9)
O20 K1 C93 C92 -94.7(10)
O6 K1 C93 C92 17.3(9)
O25 K1 C93 C92 -17.8(11)
O3 K1 C93 C92 -178.2(8)
O22 K1 C93 C92 153.4(9)
O23 K1 C93 C92 97.4(9)
O5 K1 C93 C92 74.1(8)
O21 K1 C93 C92 -157.8(8)
O2 K1 C93 C94 -11.0(9)
O4 K1 C93 C94 -124.2(9)
O24 K1 C93 C94 149.6(9)
O20 K1 C93 C94 13.7(10)
O6 K1 C93 C94 125.7(9)
O25 K1 C93 C94 90.7(11)
O3 K1 C93 C94 -69.8(8)
O22 K1 C93 C94 -98.1(9)
O23 K1 C93 C94 -154.2(9)
O5 K1 C93 C94 -177.4(8)
O21 K1 C93 C94 -49.3(8)
O2 K1 C93 K2 -62.3(10)
O4 K1 C93 K2 -175.6(10)
O24 K1 C93 K2 98.3(10)
O20 K1 C93 K2 -37.6(11)
O6 K1 C93 K2 74.4(10)
O25 K1 C93 K2 39.3(12)
O3 K1 C93 K2 -121.1(9)
O22 K1 C93 K2 -149.5(10)
O23 K1 C93 K2 154.5(10)
O5 K1 C93 K2 131.2(9)
O21 K1 C93 K2 -100.6(9)
C91 C90 C94 C93 -3.6
K1 C90 C94 C93 69.2(3)
K2 C90 C94 C93 -71.8(3)
C91 C90 C94 K2 68.1(3)
K1 C90 C94 K2 140.9(2)
C91 C90 C94 K1 -72.8(3)
K2 C90 C94 K1 -140.9(2)
C92 C93 C94 C90 5.2
K2 C93 C94 C90 77.5(3)
K1 C93 C94 C90 -71.3(3)
C92 C93 C94 K2 -72.3(3)
K1 C93 C94 K2 -148.8(3)
C92 C93 C94 K1 76.5(3)
K2 C93 C94 K1 148.8(3)
O8 K2 C94 C90 158.7(8)
O9 K2 C94 C90 92.0(8)
O10 K2 C94 C90 37.0(8)
C93 K2 C94 C90 -110.12(10)
C92 K2 C94 C90 -73.62(12)
C28 K2 C94 C90 -97.83(11)
C27 K2 C94 C90 -58.33(11)
C29 K2 C94 C90 -135.87(7)
O7 K2 C94 C90 -144.8(8)
C31 K2 C94 C90 -19.7
C30 K2 C94 C90 18.1
O8 K2 C94 C93 -91.2(8)
O9 K2 C94 C93 -157.9(8)
O10 K2 C94 C93 147.1(8)
C92 K2 C94 C93 36.51(8)
C28 K2 C94 C93 12.3
C27 K2 C94 C93 51.79(9)
C29 K2 C94 C93 -25.74(5)
O7 K2 C94 C93 -34.7(8)
C31 K2 C94 C93 90.38(11)
C30 K2 C94 C93 128.22(8)
O8 K2 C94 K1 -137.7(9)
O9 K2 C94 K1 155.6(9)
O10 K2 C94 K1 100.6(9)
C93 K2 C94 K1 -46.5(4)
C92 K2 C94 K1 -10.0(4)
C28 K2 C94 K1 -34.2(4)
C27 K2 C94 K1 5.3(4)
C29 K2 C94 K1 -72.3(4)
O7 K2 C94 K1 -81.2(9)
C31 K2 C94 K1 43.9(4)
C30 K2 C94 K1 81.7(4)
O2 K1 C94 C90 -77.2(8)
O4 K1 C94 C90 165.0(8)
O24 K1 C94 C90 75.8(11)
O20 K1 C94 C90 -56.7(8)
O6 K1 C94 C90 43.8(11)
O25 K1 C94 C90 0.3(10)
O3 K1 C94 C90 -136.7(8)
O22 K1 C94 C90 -170.3(9)
O23 K1 C94 C90 139.6(9)
O5 K1 C94 C90 115.2(9)
C93 K1 C94 C90 112.19(12)
O21 K1 C94 C90 -114.2(8)
O2 K1 C94 C93 170.7(8)
O4 K1 C94 C93 52.8(8)
O24 K1 C94 C93 -36.4(11)
O20 K1 C94 C93 -168.9(8)
O6 K1 C94 C93 -68.4(10)
O25 K1 C94 C93 -111.9(10)
O3 K1 C94 C93 111.1(8)
O22 K1 C94 C93 77.5(9)
O23 K1 C94 C93 27.4(9)
O5 K1 C94 C93 3.0(9)
O21 K1 C94 C93 133.7(8)
O2 K1 C94 K2 -142.7(9)
O4 K1 C94 K2 99.4(9)
O24 K1 C94 K2 10.3(12)
O20 K1 C94 K2 -122.2(9)
O6 K1 C94 K2 -21.8(12)
O25 K1 C94 K2 -65.3(11)
O3 K1 C94 K2 157.8(9)
O22 K1 C94 K2 124.1(9)
O23 K1 C94 K2 74.0(10)
O5 K1 C94 K2 49.7(10)
C93 K1 C94 K2 46.6(4)
O21 K1 C94 K2 -179.7(9)
O2 K1 O1 C32 36.1(10)
O4 K1 O1 C32 127.6(11)
O24 K1 O1 C32 -160.2(11)
O20 K1 O1 C32 25.2(10)
O6 K1 O1 C32 -152.8(12)
O25 K1 O1 C32 -149.3(17)
O3 K1 O1 C32 62.0(11)
O22 K1 O1 C32 84.1(12)
O23 K1 O1 C32 163.2(11)
O5 K1 O1 C32 178.2(10)
C93 K1 O1 C32 -67.2(12)
O21 K1 O1 C32 51.5(11)
O2 K1 O1 C43 158.5(12)
O4 K1 O1 C43 -110.1(11)
O24 K1 O1 C43 -37.8(11)
O20 K1 O1 C43 147.5(13)
O6 K1 O1 C43 -30.4(11)
O25 K1 O1 C43 -27.0(11)
O3 K1 O1 C43 -175.7(11)
O22 K1 O1 C43 -153.5(11)
O23 K1 O1 C43 -74.5(12)
O5 K1 O1 C43 -59.5(11)
C93 K1 O1 C43 55.1(13)
O21 K1 O1 C43 173.8(11)
O4 K1 O2 C34 28.7(9)
O24 K1 O2 C34 148.2(10)
O20 K1 O2 C34 -169.5(15)
O6 K1 O2 C34 163.5(9)
O25 K1 O2 C34 169.4(9)
O3 K1 O2 C34 19.2(8)
O22 K1 O2 C34 19.3(9)
O23 K1 O2 C34 59.8(10)
O5 K1 O2 C34 98.3(9)
C93 K1 O2 C34 -59.5(10)
O21 K1 O2 C34 17.2(9)
O4 K1 O2 C33 -147.2(9)
O24 K1 O2 C33 -27.6(12)
O20 K1 O2 C33 14.7(9)
O6 K1 O2 C33 -12.3(11)
O25 K1 O2 C33 -6.4(9)
O3 K1 O2 C33 -156.6(10)
O22 K1 O2 C33 -156.6(10)
O23 K1 O2 C33 -116.1(10)
O5 K1 O2 C33 -77.6(11)
C93 K1 O2 C33 124.6(9)
O21 K1 O2 C33 -158.7(12)
O2 K1 O3 C36 -166.0(15)
O4 K1 O3 C36 23.8(14)
O24 K1 O3 C36 68.4(16)
O20 K1 O3 C36 -169.1(15)
O6 K1 O3 C36 110.0(16)
O25 K1 O3 C36 155.7(15)
O22 K1 O3 C36 14.1(14)
O23 K1 O3 C36 40.5(14)
O5 K1 O3 C36 53.4(15)
C93 K1 O3 C36 -43.1(15)
O21 K1 O3 C36 -162.8(18)
O2 K1 O3 C35 -33.9(10)
O4 K1 O3 C35 155.9(12)
O24 K1 O3 C35 -159.5(11)
O20 K1 O3 C35 -37.1(11)
O6 K1 O3 C35 -117.9(11)
O25 K1 O3 C35 -72.2(12)
O22 K1 O3 C35 146.2(13)
O23 K1 O3 C35 172.6(11)
O5 K1 O3 C35 -174.5(11)
C93 K1 O3 C35 89.0(11)
O21 K1 O3 C35 -30.7(10)
O2 K1 O4 C38 158.8(10)
O24 K1 O4 C38 16.6(11)
O20 K1 O4 C38 149.4(10)
O6 K1 O4 C38 24.9(11)
O25 K1 O4 C38 54.5(13)
O3 K1 O4 C38 168.4(12)
O22 K1 O4 C38 -179.1(15)
O23 K1 O4 C38 22.2(10)
O5 K1 O4 C38 23.0(10)
C93 K1 O4 C38 -83.1(11)
O21 K1 O4 C38 165.9(11)
O2 K1 O4 C37 -4.4(13)
O24 K1 O4 C37 -146.6(12)
O20 K1 O4 C37 -13.8(14)
O6 K1 O4 C37 -138.3(12)
O25 K1 O4 C37 -108.7(14)
O3 K1 O4 C37 5.2(11)
O22 K1 O4 C37 17.7(13)
O23 K1 O4 C37 -141.0(14)
O5 K1 O4 C37 -140.2(13)
C93 K1 O4 C37 113.7(12)
O21 K1 O4 C37 2.6(12)
O2 K1 O5 C39 -128.7(13)
O4 K1 O5 C39 -35.6(13)
O24 K1 O5 C39 132.6(15)
O20 K1 O5 C39 -160.9(13)
O6 K1 O5 C39 146.5(14)
O25 K1 O5 C39 163.8(13)
O3 K1 O5 C39 -66.0(13)
O22 K1 O5 C39 -45.1(13)
O23 K1 O5 C39 -34.6(12)
C93 K1 O5 C39 32.5(13)
O21 K1 O5 C39 -81.9(14)
O2 K1 O5 C40 86.4(11)
O4 K1 O5 C40 179.5(11)
O24 K1 O5 C40 -12.3(10)
O20 K1 O5 C40 54.2(12)
O6 K1 O5 C40 1.6(10)
O25 K1 O5 C40 18.9(11)
O3 K1 O5 C40 149.1(10)
O22 K1 O5 C40 169.9(11)
O23 K1 O5 C40 -179.5(15)
C93 K1 O5 C40 -112.4(10)
O21 K1 O5 C40 133.1(10)
O2 K1 O6 C41 -144.6(17)
O4 K1 O6 C41 -8.1(18)
O24 K1 O6 C41 10.8(17)
O20 K1 O6 C41 -154.0(18)
O25 K1 O6 C41 -155(2)
O3 K1 O6 C41 -76.7(19)
O22 K1 O6 C41 -23(2)
O23 K1 O6 C41 -6.7(18)
O5 K1 O6 C41 -6.2(17)
C93 K1 O6 C41 74.2(18)
O21 K1 O6 C41 -113.1(17)
O2 K1 O6 C42 10.4(16)
O4 K1 O6 C42 146.9(14)
O24 K1 O6 C42 166(2)
O20 K1 O6 C42 1.0(15)
O25 K1 O6 C42 0.3(13)
O3 K1 O6 C42 78.3(17)
O22 K1 O6 C42 132.0(15)
O23 K1 O6 C42 148.4(15)
O5 K1 O6 C42 148.8(16)
C93 K1 O6 C42 -130.7(14)
O21 K1 O6 C42 41.9(18)
C43 O1 C32 C33 178.3(15)
K1 O1 C32 C33 -64.3(15)
C34 O2 C33 C32 160.4(13)
K1 O2 C33 C32 -23.7(15)
O1 C32 C33 O2 63.0(17)
C36 O3 C35 C34 -174.8(19)
K1 O3 C35 C34 55.3(17)
C35 O3 C36 C37 -176.6(19)
K1 O3 C36 C37 -52(3)
O3 C36 C37 O4 52(3)
C38 O4 C37 C36 164.3(17)
K1 O4 C37 C36 -30(2)
C40 O5 C39 C38 -173(2)
K1 O5 C39 C38 54(2)
C39 O5 C40 C41 -128(4)
K1 O5 C40 C41 4(4)
O5 C40 C41 O6 -10(5)
C42 O6 C41 C40 -149(3)
K1 O6 C41 C40 11(4)
C41 O6 C42 C43 -176(2)
K1 O6 C42 C43 26(2)
C32 O1 C43 C42 175.7(16)
K1 O1 C43 C42 60.3(18)
O6 C42 C43 O1 -58(2)
O2 K1 O20 C70 -149(2)
O4 K1 O20 C70 -124.6(19)
O24 K1 O20 C70 -1(2)
O6 K1 O20 C70 6.4(19)
O25 K1 O20 C70 6.9(18)
O3 K1 O20 C70 -141.0(19)
O22 K1 O20 C70 -139.0(19)
O23 K1 O20 C70 -75(2)
O5 K1 O20 C70 -36(2)
C93 K1 O20 C70 127.3(18)
O21 K1 O20 C70 -144(2)
O2 K1 O20 C72 -5.5(10)
O4 K1 O20 C72 18.5(13)
O24 K1 O20 C72 141.9(12)
O6 K1 O20 C72 149.5(12)
O25 K1 O20 C72 150.1(12)
O3 K1 O20 C72 2.1(11)
O22 K1 O20 C72 4.1(12)
O23 K1 O20 C72 67.7(15)
O5 K1 O20 C72 107.1(12)
C93 K1 O20 C72 -89.6(12)
O21 K1 O20 C72 -0.7(11)
O2 K1 O21 C34 -17.6(9)
O4 K1 O21 C34 172.7(11)
O24 K1 O21 C34 -114.5(13)
O20 K1 O21 C34 -20.4(10)
O6 K1 O21 C34 -70.6(13)
O25 K1 O21 C34 -46.7(12)
O3 K1 O21 C34 167.0(17)
O22 K1 O21 C34 164.9(12)
O23 K1 O21 C34 -168.8(10)
O5 K1 O21 C34 -149.8(10)
C93 K1 O21 C34 102.3(11)
O2 K1 O21 C73 -147.8(14)
O4 K1 O21 C73 42.5(12)
O24 K1 O21 C73 115.4(15)
O20 K1 O21 C73 -150.6(13)
O6 K1 O21 C73 159.2(12)
O25 K1 O21 C73 -176.8(12)
O3 K1 O21 C73 36.8(11)
O22 K1 O21 C73 34.7(12)
O23 K1 O21 C73 61.0(13)
O5 K1 O21 C73 80.0(13)
C93 K1 O21 C73 -27.9(12)
O2 K1 O22 C75 168.4(15)
O4 K1 O22 C75 7.9(14)
O24 K1 O22 C75 25.1(16)
O20 K1 O22 C75 165.0(15)
O6 K1 O22 C75 40.8(18)
O25 K1 O22 C75 97.2(19)
O3 K1 O22 C75 168.5(18)
O23 K1 O22 C75 21.0(14)
O5 K1 O22 C75 26.4(15)
C93 K1 O22 C75 -69.9(16)
O21 K1 O22 C75 169.9(17)
O2 K1 O22 C74 -17(3)
O4 K1 O22 C74 -177(3)
O24 K1 O22 C74 -160(3)
O20 K1 O22 C74 -20(3)
O6 K1 O22 C74 -144(3)
O25 K1 O22 C74 -88(3)
O3 K1 O22 C74 -17(3)
O23 K1 O22 C74 -164(3)
O5 K1 O22 C74 -159(3)
C93 K1 O22 C74 105(3)
O21 K1 O22 C74 -15(3)
O2 K1 O23 C38 -86.4(14)
O4 K1 O23 C38 -23.7(12)
O24 K1 O23 C38 149.8(15)
O20 K1 O23 C38 -116.4(13)
O6 K1 O23 C38 158.9(14)
O25 K1 O23 C38 178.0(14)
O3 K1 O23 C38 -52.1(14)
O22 K1 O23 C38 -34.7(14)
O5 K1 O23 C38 157.9(19)
C93 K1 O23 C38 45.4(14)
O21 K1 O23 C38 -61.1(14)
O2 K1 O23 C76 152.3(16)
O4 K1 O23 C76 -144.9(18)
O24 K1 O23 C76 28.5(16)
O20 K1 O23 C76 122.3(17)
O6 K1 O23 C76 37.6(16)
O25 K1 O23 C76 56.7(17)
O3 K1 O23 C76 -173.3(16)
O22 K1 O23 C76 -155.9(17)
O5 K1 O23 C76 36.7(16)
C93 K1 O23 C76 -75.9(16)
O21 K1 O23 C76 177.6(16)
O2 K1 O24 C77 -142.8(16)
O4 K1 O24 C77 -13.2(17)
O20 K1 O24 C77 -158.7(17)
O6 K1 O24 C77 -176(2)
O25 K1 O24 C77 -166.6(19)
O3 K1 O24 C77 -49.9(18)
O22 K1 O24 C77 -20.6(18)
O23 K1 O24 C77 -16.6(17)
O5 K1 O24 C77 -23.0(16)
C93 K1 O24 C77 60.8(17)
O21 K1 O24 C77 -83.9(18)
O2 K1 O24 C78 30.1(17)
O4 K1 O24 C78 159.7(15)
O20 K1 O24 C78 14.2(16)
O6 K1 O24 C78 -3.2(16)
O25 K1 O24 C78 6.2(15)
O3 K1 O24 C78 122.9(16)
O22 K1 O24 C78 152.3(15)
O23 K1 O24 C78 156.3(16)
O5 K1 O24 C78 149.9(17)
C93 K1 O24 C78 -126.3(15)
O21 K1 O24 C78 89.0(18)
O2 K1 O25 C71 40.3(18)
O4 K1 O25 C71 158.8(16)
O24 K1 O25 C71 -156.6(19)
O20 K1 O25 C71 31.6(18)
O6 K1 O25 C71 -149(2)
O3 K1 O25 C71 73.7(18)
O22 K1 O25 C71 115.9(17)
O23 K1 O25 C71 176.1(18)
O5 K1 O25 C71 -175.5(18)
C93 K1 O25 C71 -81(2)
O21 K1 O25 C71 57.9(19)
O2 K1 O25 C79 162(2)
O4 K1 O25 C79 -80(2)
O24 K1 O25 C79 -35(2)
O20 K1 O25 C79 153(2)
O6 K1 O25 C79 -28(2)
O3 K1 O25 C79 -165(2)
O22 K1 O25 C79 -123(2)
O23 K1 O25 C79 -62(2)
O5 K1 O25 C79 -54(2)
C93 K1 O25 C79 40(2)
O21 K1 O25 C79 179(2)
C72 O20 C70 C71 178.2(16)
K1 O20 C70 C71 -34(2)
C79 O25 C71 C70 -179.6(16)
K1 O25 C71 C70 -60.4(17)
O20 C70 C71 O25 62(2)
C70 O20 C72 C34 170.3(17)
K1 O20 C72 C34 20.0(18)
C34 O21 C73 C74 -176(4)
K1 O21 C73 C74 -51(4)
O21 C73 C74 O22 46(9)
C75 O22 C74 C73 166(5)
K1 O22 C74 C73 -9(8)
C74 O22 C75 C38 173(4)
K1 O22 C75 C38 -13(2)
C38 O23 C76 C77 -180(2)
K1 O23 C76 C77 -51(2)
C78 O24 C77 C76 -175(2)
K1 O24 C77 C76 -3(3)
O23 C76 C77 O24 42(3)
C77 O24 C78 C79 -161(3)
K1 O24 C78 C79 25(3)
O24 C78 C79 O25 -62(3)
C71 O25 C79 C78 -177(2)
K1 O25 C79 C78 62(2)
C73 O21 C34 C35 6(2)
K1 O21 C34 C35 -118.3(18)
C73 O21 C34 O2 145.6(15)
K1 O21 C34 O2 21.4(10)
C73 O21 C34 C72 168.5(17)
K1 O21 C34 C72 44.2(18)
O3 C35 C34 O21 5.0(11)
O3 C35 C34 O2 -41(2)
O3 C35 C34 C72 -34(5)
C33 O2 C34 O21 150.9(12)
K1 O2 C34 O21 -25.2(12)
C33 O2 C34 C35 176.9(15)
K1 O2 C34 C35 0.8(18)
C33 O2 C34 C72 1.2(15)
K1 O2 C34 C72 -174.9(15)
O20 C72 C34 O21 -47(2)
O20 C72 C34 C35 -20(5)
O20 C72 C34 O2 -10.1(10)
C76 O23 C38 O4 144.0(16)
K1 O23 C38 O4 26.8(12)
C76 O23 C38 C39 -5(3)
K1 O23 C38 C39 -122(2)
C76 O23 C38 C75 157.4(16)
K1 O23 C38 C75 40.1(18)
C37 O4 C38 O23 135.5(14)
K1 O4 C38 O23 -29.8(13)
C37 O4 C38 C39 160(2)
K1 O4 C38 C39 -6(2)
C37 O4 C38 C75 -23.3(14)
K1 O4 C38 C75 171.4(17)
O5 C39 C38 O23 -3.2(15)
O5 C39 C38 O4 -37(3)
O5 C39 C38 C75 -40(5)
O22 C75 C38 O23 -19(2)
O22 C75 C38 O4 3.3(15)
O22 C75 C38 C39 9(5)
O8 K2 O7 C55 -8.0(6)
O9 K2 O7 C55 6.1(8)
O10 K2 O7 C55 87.3(10)
C93 K2 O7 C55 -104.3(7)
C92 K2 O7 C55 -129.4(7)
C28 K2 O7 C55 -115.2(8)
C94 K2 O7 C55 -88.5(7)
C27 K2 O7 C55 -133.0(6)
C29 K2 O7 C55 -90.9(7)
C31 K2 O7 C55 -120.4(7)
C30 K2 O7 C55 -92.0(7)
O8 K2 O7 C45 -137.6(7)
O9 K2 O7 C45 -123.4(7)
O10 K2 O7 C45 -42.2(11)
C93 K2 O7 C45 126.1(7)
C92 K2 O7 C45 101.0(7)
C28 K2 O7 C45 115.3(7)
C94 K2 O7 C45 142.0(6)
C27 K2 O7 C45 97.4(6)
C29 K2 O7 C45 139.6(7)
C31 K2 O7 C45 110.0(7)
C30 K2 O7 C45 138.4(6)
O9 K2 O8 C53 25.5(7)
O10 K2 O8 C53 42.8(7)
C93 K2 O8 C53 -88.5(7)
C92 K2 O8 C53 -97.4(7)
C28 K2 O8 C53 -96.5(7)
C94 K2 O8 C53 -60.3(7)
C27 K2 O8 C53 -90.5(8)
C29 K2 O8 C53 -74.5(7)
O7 K2 O8 C53 -167.4(8)
C31 K2 O8 C53 -59.3(8)
C30 K2 O8 C53 -53.2(7)
O9 K2 O8 C54 161.7(7)
O10 K2 O8 C54 178.9(6)
C93 K2 O8 C54 47.7(7)
C92 K2 O8 C54 38.8(7)
C28 K2 O8 C54 39.7(7)
C94 K2 O8 C54 75.9(7)
C27 K2 O8 C54 45.7(8)
C29 K2 O8 C54 61.7(7)
O7 K2 O8 C54 -31.2(6)
C31 K2 O8 C54 76.9(8)
C30 K2 O8 C54 82.9(7)
O8 K2 O9 C51 173.5(8)
O10 K2 O9 C51 11.2(7)
C93 K2 O9 C51 -106.1(8)
C92 K2 O9 C51 -82.4(9)
C28 K2 O9 C51 -102.0(8)
C94 K2 O9 C51 -95.1(8)
C27 K2 O9 C51 -70.6(9)
C29 K2 O9 C51 -106.6(8)
O7 K2 O9 C51 160.5(7)
C31 K2 O9 C51 -63.7(8)
C30 K2 O9 C51 -84.4(8)
O8 K2 O9 C52 -7.1(5)
O10 K2 O9 C52 -169.4(6)
C93 K2 O9 C52 73.3(6)
C92 K2 O9 C52 97.0(7)
C28 K2 O9 C52 77.4(6)
C94 K2 O9 C52 84.4(7)
C27 K2 O9 C52 108.8(6)
C29 K2 O9 C52 72.8(6)
O7 K2 O9 C52 -20.1(7)
C31 K2 O9 C52 115.7(6)
C30 K2 O9 C52 95.0(7)
O8 K2 O10 C49 -163.6(8)
O9 K2 O10 C49 -144.5(9)
C93 K2 O10 C49 -48.9(10)
C92 K2 O10 C49 -22.5(9)
C28 K2 O10 C49 -35.6(10)
C94 K2 O10 C49 -66.9(9)
C27 K2 O10 C49 -21.9(9)
C29 K2 O10 C49 -64.8(9)
O7 K2 O10 C49 117.2(10)
C31 K2 O10 C49 -39.0(9)
C30 K2 O10 C49 -63.4(9)
O8 K2 O10 C50 -37.7(10)
O9 K2 O10 C50 -18.7(9)
C93 K2 O10 C50 76.9(11)
C92 K2 O10 C50 103.3(10)
C28 K2 O10 C50 90.2(11)
C94 K2 O10 C50 58.9(10)
C27 K2 O10 C50 103.9(10)
C29 K2 O10 C50 61.0(10)
O7 K2 O10 C50 -117.0(11)
C31 K2 O10 C50 86.8(10)
C30 K2 O10 C50 62.4(10)
O8 K2 O11 C47 55.8(10)
O9 K2 O11 C47 128.1(6)
O10 K2 O11 C47 133.7(7)
C93 K2 O11 C47 -108.7(7)
C92 K2 O11 C47 -103.0(6)
C28 K2 O11 C47 -101.4(6)
C94 K2 O11 C47 -139.0(6)
C27 K2 O11 C47 -110.2(7)
C29 K2 O11 C47 -123.6(7)
O7 K2 O11 C47 -17.9(7)
C31 K2 O11 C47 -136.8(7)
C30 K2 O11 C47 -145.2(6)
O8 K2 O11 C48 -75.8(10)
O9 K2 O11 C48 -3.4(6)
O10 K2 O11 C48 2.1(6)
C93 K2 O11 C48 119.8(7)
C92 K2 O11 C48 125.4(6)
C28 K2 O11 C48 127.0(6)
C94 K2 O11 C48 89.4(7)
C27 K2 O11 C48 118.2(7)
C29 K2 O11 C48 104.8(7)
O7 K2 O11 C48 -149.5(6)
C31 K2 O11 C48 91.7(7)
C30 K2 O11 C48 83.2(6)
O8 K2 O12 C44 38.6(9)
O9 K2 O12 C44 117.0(8)
O10 K2 O12 C44 170.2(8)
C93 K2 O12 C44 -57.7(9)
C92 K2 O12 C44 -77.2(9)
C28 K2 O12 C44 -61.8(9)
C94 K2 O12 C44 -70.4(10)
C27 K2 O12 C44 -87.6(9)
C29 K2 O12 C44 -56.1(9)
O7 K2 O12 C44 11.4(8)
C31 K2 O12 C44 -102.7(8)
C30 K2 O12 C44 -85.2(10)
O8 K2 O12 C46 177.2(6)
O9 K2 O12 C46 -104.4(6)
O10 K2 O12 C46 -51.2(6)
C93 K2 O12 C46 80.9(6)
C92 K2 O12 C46 61.4(7)
C28 K2 O12 C46 76.8(6)
C94 K2 O12 C46 68.2(8)
C27 K2 O12 C46 51.0(7)
C29 K2 O12 C46 82.5(7)
O7 K2 O12 C46 150.0(7)
C31 K2 O12 C46 35.9(6)
C30 K2 O12 C46 53.4(8)
C46 O12 C44 C45 170(2)
K2 O12 C44 C45 -84(3)
O12 C44 C45 O7 103(3)
C55 O7 C45 C44 -140.2(18)
K2 O7 C45 C44 -32.4(10)
C44 O12 C46 C47 154.8(19)
K2 O12 C46 C47 53.9(7)
C48 O11 C47 C46 -169.1(17)
K2 O11 C47 C46 78(2)
O12 C46 C47 O11 -114(2)
C47 O11 C48 C49 -141.4(19)
K2 O11 C48 C49 -38.9(14)
C50 O10 C49 C48 160.8(15)
K2 O10 C49 C48 -72.3(11)
O11 C48 C49 O10 70.9(14)
C49 O10 C50 C51 166(3)
K2 O10 C50 C51 34(4)
O10 C50 C51 O9 -25(5)
C52 O9 C51 C50 -178(2)
K2 O9 C51 C50 1(3)
C51 O9 C52 C53 169.3(13)
K2 O9 C52 C53 -9.9(9)
C54 O8 C53 C52 173.5(9)
K2 O8 C53 C52 -53.1(11)
O9 C52 C53 O8 48.1(14)
C53 O8 C54 C55 -173.0(9)
K2 O8 C54 C55 58.8(8)
C45 O7 C55 C54 -179.9(12)
K2 O7 C55 C54 65.9(14)
O8 C54 C55 O7 -93.9(16)

loop_
_platon_squeeze_void_nr
_platon_squeeze_void_average_x
_platon_squeeze_void_average_y
_platon_squeeze_void_average_z
_platon_squeeze_void_volume
_platon_squeeze_void_count_electrons
_platon_squeeze_void_content
1 0.000 0.000 0.000 472 140 ' '
2 0.100 0.708 0.250 10 0 ' '
3 0.500 0.500 0.500 472 140 ' '
4 0.399 0.208 0.250 10 1 ' '
5 0.600 0.792 0.750 10 1 ' '
6 0.900 0.292 0.750 10 1 ' '
